data_7016335
loop_
_publ_author_name
'Yoshida, Keita'
'Nakashima, Takumi'
'Yamaguchi, Shigeru'
'Osuka, Atsuhiro'
'Shinokubo, Hiroshi'

_publ_section_title
;
 Peripherally cyclometalated iridium complexes of dipyridylporphyrin.
;
_journal_issue 35
_journal_name_full 'Dalton transactions (Cambridge, England : 2003)'
_journal_page_first 8773
_journal_page_last 8775
_journal_paper_doi 10.1039/c1dt10246j
_journal_volume 40
_journal_year 2011
_chemical_formula_moiety '2(C80 H87 Ir N6 Ni O), 14(C2 H3 N)'
_chemical_formula_sum 'C188 H216 Ir2 N26 Ni2 O2'
_chemical_formula_weight 3373.69
_chemical_name_systematic
;
?
;
_space_group_IT_number 2
_symmetry_cell_setting triclinic
_symmetry_space_group_name_Hall '-P 1'
_symmetry_space_group_name_H-M 'P -1'
_atom_sites_solution_hydrogens geom
_atom_sites_solution_primary direct
_atom_sites_solution_secondary difmap
_audit_creation_method SHELXL-97
_cell_angle_alpha 86.438(5)
_cell_angle_beta 84.753(5)
_cell_angle_gamma 81.444(5)
_cell_formula_units_Z 2
_cell_length_a 13.195(5)
_cell_length_b 17.790(5)
_cell_length_c 35.311(5)
_cell_measurement_reflns_used 7121
_cell_measurement_temperature 153(2)
_cell_measurement_theta_max 28.24
_cell_measurement_theta_min 2.25
_cell_volume 8152(4)
_computing_structure_refinement 'SHELXL-97 (Sheldrick, 1997)'
_computing_structure_solution 'SHELXS-97 (Sheldrick, 1990)'
_diffrn_ambient_temperature 293(2)
_diffrn_measured_fraction_theta_full 0.981
_diffrn_measured_fraction_theta_max 0.981
_diffrn_measurement_device_type 'CCD area detector'
_diffrn_measurement_method 'phi and omega scans'
_diffrn_radiation_monochromator graphite
_diffrn_radiation_source 'fine-focus sealed tube'
_diffrn_radiation_type MoK\a
_diffrn_radiation_wavelength 0.71069
_diffrn_reflns_av_R_equivalents 0.0290
_diffrn_reflns_av_sigmaI/netI 0.0713
_diffrn_reflns_limit_h_max 17
_diffrn_reflns_limit_h_min -10
_diffrn_reflns_limit_k_max 23
_diffrn_reflns_limit_k_min -23
_diffrn_reflns_limit_l_max 47
_diffrn_reflns_limit_l_min -46
_diffrn_reflns_number 60148
_diffrn_reflns_theta_full 28.28
_diffrn_reflns_theta_max 28.28
_diffrn_reflns_theta_min 1.16
_exptl_absorpt_coefficient_mu 1.919
_exptl_absorpt_correction_T_max 0.466
_exptl_absorpt_correction_T_min 0.301
_exptl_absorpt_correction_type empirical
_exptl_crystal_colour green
_exptl_crystal_density_diffrn 1.374
_exptl_crystal_density_method 'not measured'
_exptl_crystal_description prism
_exptl_crystal_F_000 3504
_exptl_crystal_size_max 0.65
_exptl_crystal_size_mid 0.65
_exptl_crystal_size_min 0.40
_platon_squeeze_details
;
;
_refine_diff_density_max 3.639
_refine_diff_density_min -7.020
_refine_diff_density_rms 0.189
_refine_ls_extinction_method none
_refine_ls_goodness_of_fit_ref 1.093
_refine_ls_hydrogen_treatment constr
_refine_ls_matrix_type full
_refine_ls_number_parameters 1806
_refine_ls_number_reflns 39751
_refine_ls_number_restraints 224
_refine_ls_restrained_S_all 1.099
_refine_ls_R_factor_all 0.1101
_refine_ls_R_factor_gt 0.0849
_refine_ls_shift/su_max 0.002
_refine_ls_shift/su_mean 0.000
_refine_ls_structure_factor_coef Fsqd
_refine_ls_weighting_details 'calc w=1/[\s^2^(Fo^2^)+(0.0806P)^2^+67.7304P] where P=(Fo^2^+2Fc^2^)/3'
_refine_ls_weighting_scheme calc
_refine_ls_wR_factor_gt 0.2072
_refine_ls_wR_factor_ref 0.2166
_reflns_number_gt 28598
_reflns_number_total 39751
_reflns_threshold_expression >2sigma(I)
_cod_data_source_file c1dt10246j.txt
_cod_data_source_block 90724naka
_cod_depositor_comments
;
The following automatic conversions were performed:

'_symmetry_cell_setting' value 'Triclinic' changed to 'triclinic'
according to /home/saulius/struct/CIF-dictionaries/cif_core.dic
dictionary named 'cif_core.dic' version 2.4.1 from 2010-06-29.

Automatic conversion script
Id: cif_fix_values 1715 2011-07-08 13:25:40Z adriana 
;
_cod_database_code 7016335

loop_
_symmetry_equiv_pos_as_xyz
'x, y, z'
'-x, -y, -z'

loop_
_atom_site_label
_atom_site_type_symbol
_atom_site_fract_x
_atom_site_fract_y
_atom_site_fract_z
_atom_site_U_iso_or_equiv
_atom_site_adp_type
_atom_site_occupancy
_atom_site_symmetry_multiplicity
_atom_site_calc_flag
_atom_site_refinement_flags
_atom_site_disorder_assembly
_atom_site_disorder_group
C36B C 0.0152(6) 0.8461(5) 0.4759(2) 0.0316(16) Uani 1 1 d . . .
H36B H -0.0136 0.8951 0.4685 0.038 Uiso 1 1 calc R . .
C1A C 0.3583(5) 0.3247(4) 0.17631(18) 0.0220(13) Uani 1 1 d . . .
C2A C 0.2913(5) 0.2687(4) 0.17565(19) 0.0236(14) Uani 1 1 d . . .
C3A C 0.2050(5) 0.3040(4) 0.15889(18) 0.0217(13) Uani 1 1 d . . .
H3A H 0.1467 0.2823 0.1555 0.026 Uiso 1 1 calc R . .
C4A C 0.2219(5) 0.3791(4) 0.14787(19) 0.0216(13) Uani 1 1 d . . .
C5A C 0.1610(5) 0.4309(4) 0.12440(18) 0.0219(13) Uani 1 1 d . . .
C6A C 0.1978(5) 0.4950(4) 0.10795(18) 0.0207(13) Uani 1 1 d . . .
C7A C 0.1566(6) 0.5389(4) 0.0755(2) 0.0294(15) Uani 1 1 d . . .
H7A H 0.0961 0.5343 0.0648 0.035 Uiso 1 1 calc R . .
C8A C 0.2238(6) 0.5880(4) 0.0637(2) 0.0306(16) Uani 1 1 d . . .
H8A H 0.2197 0.6215 0.0425 0.037 Uiso 1 1 calc R . .
C9A C 0.3013(5) 0.5794(4) 0.0897(2) 0.0248(14) Uani 1 1 d . . .
C10A C 0.3730(5) 0.6289(4) 0.0914(2) 0.0254(14) Uani 1 1 d . . .
C11A C 0.4200(5) 0.6326(4) 0.1245(2) 0.0273(15) Uani 1 1 d . . .
C12A C 0.4670(6) 0.6964(4) 0.1338(3) 0.0348(18) Uani 1 1 d . . .
H12A H 0.4804 0.7377 0.1177 0.042 Uiso 1 1 calc R . .
C13A C 0.4875(6) 0.6847(4) 0.1705(3) 0.0351(18) Uani 1 1 d . . .
H13A H 0.5142 0.7181 0.1848 0.042 Uiso 1 1 calc R . .
C14A C 0.4610(5) 0.6116(4) 0.1837(2) 0.0262(15) Uani 1 1 d . . .
C15A C 0.4862(5) 0.5737(4) 0.2182(2) 0.0277(15) Uani 1 1 d . . .
C16A C 0.4855(5) 0.4951(4) 0.2232(2) 0.0266(15) Uani 1 1 d . . .
C17A C 0.5277(5) 0.4473(4) 0.2532(2) 0.0272(15) Uani 1 1 d . . .
H17A H 0.5509 0.4634 0.2750 0.033 Uiso 1 1 calc R . .
C18A C 0.5284(5) 0.3730(4) 0.2443(2) 0.0261(15) Uani 1 1 d . . .
C19A C 0.4776(6) 0.3787(4) 0.2096(2) 0.0254(14) Uani 1 1 d . . .
C20A C 0.4488(6) 0.3138(4) 0.1946(2) 0.0263(15) Uani 1 1 d . . .
C21A C 0.0610(5) 0.4132(4) 0.11304(19) 0.0229(14) Uani 1 1 d . . .
C22A C 0.0564(5) 0.3653(4) 0.0843(2) 0.0266(15) Uani 1 1 d . . .
H22A H 0.1174 0.3389 0.0736 0.032 Uiso 1 1 calc R . .
C23A C -0.0354(6) 0.3549(4) 0.0706(2) 0.0292(16) Uani 1 1 d . . .
C24A C -0.1259(6) 0.3957(4) 0.0870(2) 0.0307(16) Uani 1 1 d . . .
H24A H -0.1884 0.3900 0.0781 0.037 Uiso 1 1 calc R . .
C25A C -0.1252(6) 0.4446(4) 0.1163(2) 0.0300(16) Uani 1 1 d . . .
C26A C -0.0307(5) 0.4522(4) 0.1288(2) 0.0250(14) Uani 1 1 d . . .
H26A H -0.0288 0.4844 0.1484 0.030 Uiso 1 1 calc R . .
C27A C -0.0362(7) 0.3047(5) 0.0365(2) 0.0368(18) Uani 1 1 d . . .
C28A C -0.1431(9) 0.2848(8) 0.0327(3) 0.069(3) Uani 1 1 d . . .
H28A H -0.1408 0.2536 0.0113 0.103 Uiso 1 1 calc R . .
H28B H -0.1902 0.3308 0.0289 0.103 Uiso 1 1 calc R . .
H28C H -0.1658 0.2576 0.0555 0.103 Uiso 1 1 calc R . .
C29A C -0.0044(9) 0.3524(7) 0.0008(3) 0.059(3) Uani 1 1 d . . .
H29A H 0.0622 0.3664 0.0030 0.088 Uiso 1 1 calc R . .
H29B H -0.0537 0.3975 -0.0017 0.088 Uiso 1 1 calc R . .
H29C H -0.0019 0.3230 -0.0213 0.088 Uiso 1 1 calc R . .
C30A C 0.0376(11) 0.2326(6) 0.0404(3) 0.072(4) Uani 1 1 d . . .
H30A H 0.0361 0.2024 0.0188 0.108 Uiso 1 1 calc R . .
H30B H 0.0182 0.2044 0.0633 0.108 Uiso 1 1 calc R . .
H30C H 0.1058 0.2446 0.0414 0.108 Uiso 1 1 calc R . .
C31A C -0.2243(6) 0.4909(5) 0.1338(3) 0.049(2) Uani 1 1 d . . .
C32A C -0.2163(10) 0.5749(7) 0.1281(5) 0.082(4) Uani 1 1 d U . .
H32A H -0.2751 0.6038 0.1411 0.123 Uiso 1 1 calc R . .
H32B H -0.2139 0.5892 0.1014 0.123 Uiso 1 1 calc R . .
H32C H -0.1548 0.5849 0.1382 0.123 Uiso 1 1 calc R . .
C33A C -0.3216(7) 0.4774(7) 0.1159(4) 0.078(4) Uani 1 1 d . . .
H33A H -0.3806 0.5074 0.1281 0.117 Uiso 1 1 calc R . .
H33B H -0.3292 0.4245 0.1192 0.117 Uiso 1 1 calc R . .
H33C H -0.3157 0.4918 0.0892 0.117 Uiso 1 1 calc R . .
C34A C -0.2364(9) 0.4677(9) 0.1765(4) 0.088(5) Uani 1 1 d . . .
H34A H -0.1856 0.4872 0.1894 0.131 Uiso 1 1 calc R . .
H34B H -0.2273 0.4132 0.1798 0.131 Uiso 1 1 calc R . .
H34C H -0.3039 0.4881 0.1870 0.131 Uiso 1 1 calc R . .
C35A C 0.3994(6) 0.6794(4) 0.0575(2) 0.0282(15) Uani 1 1 d . . .
C36A C 0.4715(6) 0.6456(4) 0.0301(2) 0.0316(16) Uani 1 1 d . . .
H36A H 0.4965 0.5940 0.0329 0.038 Uiso 1 1 calc R . .
C37A C 0.5067(6) 0.6883(4) -0.0016(2) 0.0349(18) Uani 1 1 d . . .
C38A C 0.4649(6) 0.7656(4) -0.0051(2) 0.0328(17) Uani 1 1 d . . .
H38A H 0.4886 0.7951 -0.0258 0.039 Uiso 1 1 calc R . .
C39A C 0.3900(6) 0.7998(4) 0.0211(2) 0.0333(17) Uani 1 1 d . . .
C40A C 0.3583(6) 0.7554(4) 0.0526(2) 0.0345(17) Uani 1 1 d . . .
H40A H 0.3088 0.7772 0.0707 0.041 Uiso 1 1 calc R . .
C41A C 0.5876(8) 0.6484(6) -0.0309(3) 0.055(3) Uani 1 1 d . . .
C42A C 0.6279(8) 0.7044(6) -0.0602(3) 0.054(3) Uani 1 1 d . . .
H42A H 0.5712 0.7344 -0.0718 0.082 Uiso 1 1 calc R . .
H42B H 0.6726 0.6772 -0.0794 0.082 Uiso 1 1 calc R . .
H42C H 0.6654 0.7371 -0.0481 0.082 Uiso 1 1 calc R . .
C43A C 0.6776(10) 0.6059(8) -0.0103(4) 0.097(6) Uani 1 1 d . . .
H43A H 0.7323 0.5873 -0.0287 0.145 Uiso 1 1 calc R . .
H43B H 0.6553 0.5638 0.0049 0.145 Uiso 1 1 calc R . .
H43C H 0.7017 0.6398 0.0058 0.145 Uiso 1 1 calc R . .
C44A C 0.5349(12) 0.5927(6) -0.0498(4) 0.083(5) Uani 1 1 d . . .
H44A H 0.4747 0.6192 -0.0606 0.124 Uiso 1 1 calc R . .
H44B H 0.5152 0.5546 -0.0312 0.124 Uiso 1 1 calc R . .
H44C H 0.5811 0.5687 -0.0695 0.124 Uiso 1 1 calc R . .
C45A C 0.3500(9) 0.8846(5) 0.0161(3) 0.058(3) Uani 1 1 d U . .
C46A C 0.3499(17) 0.9088(9) -0.0255(5) 0.141(7) Uani 1 1 d U . .
H46A H 0.3156 0.9601 -0.0283 0.212 Uiso 1 1 calc R . .
H46B H 0.3146 0.8756 -0.0383 0.212 Uiso 1 1 calc R . .
H46C H 0.4195 0.9062 -0.0366 0.212 Uiso 1 1 calc R . .
C47A C 0.2411(11) 0.9022(7) 0.0334(5) 0.094(5) Uani 1 1 d U . .
H47A H 0.2383 0.8870 0.0600 0.141 Uiso 1 1 calc R . .
H47B H 0.1974 0.8748 0.0208 0.141 Uiso 1 1 calc R . .
H47C H 0.2181 0.9558 0.0304 0.141 Uiso 1 1 calc R . .
C48A C 0.4180(12) 0.9299(7) 0.0333(6) 0.115(5) Uani 1 1 d U . .
H48A H 0.3822 0.9802 0.0373 0.172 Uiso 1 1 calc R . .
H48B H 0.4788 0.9330 0.0164 0.172 Uiso 1 1 calc R . .
H48C H 0.4369 0.9058 0.0572 0.172 Uiso 1 1 calc R . .
C49A C 0.5163(5) 0.6195(5) 0.2479(2) 0.0310(16) Uani 1 1 d . . .
C50A C 0.6087(6) 0.6019(5) 0.2644(2) 0.0333(17) Uani 1 1 d . . .
H50A H 0.6554 0.5605 0.2563 0.040 Uiso 1 1 calc R . .
C51A C 0.6332(6) 0.6450(5) 0.2931(3) 0.0381(19) Uani 1 1 d . . .
C52A C 0.5612(7) 0.7075(6) 0.3038(3) 0.046(2) Uani 1 1 d . . .
H52A H 0.5757 0.7368 0.3230 0.055 Uiso 1 1 calc R . .
C53A C 0.4684(6) 0.7282(5) 0.2870(3) 0.047(2) Uani 1 1 d . . .
C54A C 0.4473(6) 0.6817(5) 0.2600(3) 0.042(2) Uani 1 1 d . . .
H54A H 0.3844 0.6923 0.2495 0.051 Uiso 1 1 calc R . .
C55A C 0.7321(7) 0.6230(5) 0.3129(3) 0.044(2) Uani 1 1 d . . .
C56A C 0.8209(7) 0.5896(8) 0.2848(3) 0.074(4) Uani 1 1 d . . .
H56A H 0.7988 0.5509 0.2710 0.112 Uiso 1 1 calc R . .
H56B H 0.8784 0.5677 0.2986 0.112 Uiso 1 1 calc R . .
H56C H 0.8407 0.6292 0.2673 0.112 Uiso 1 1 calc R . .
C57A C 0.7647(10) 0.6912(7) 0.3303(5) 0.103(6) Uani 1 1 d . . .
H57A H 0.7727 0.7305 0.3108 0.154 Uiso 1 1 calc R . .
H57B H 0.8288 0.6759 0.3414 0.154 Uiso 1 1 calc R . .
H57C H 0.7129 0.7103 0.3496 0.154 Uiso 1 1 calc R . .
C58A C 0.7116(9) 0.5642(7) 0.3445(3) 0.065(3) Uani 1 1 d . . .
H58A H 0.6600 0.5867 0.3630 0.098 Uiso 1 1 calc R . .
H58B H 0.7738 0.5466 0.3565 0.098 Uiso 1 1 calc R . .
H58C H 0.6879 0.5221 0.3340 0.098 Uiso 1 1 calc R . .
C59A C 0.3908(7) 0.7957(6) 0.3011(3) 0.057(3) Uani 1 1 d . . .
C60A C 0.3413(16) 0.7735(12) 0.3385(6) 0.135(7) Uani 1 1 d U . .
H60A H 0.3922 0.7630 0.3566 0.202 Uiso 1 1 calc R . .
H60B H 0.3099 0.7289 0.3363 0.202 Uiso 1 1 calc R . .
H60C H 0.2897 0.8144 0.3469 0.202 Uiso 1 1 calc R . .
C61A C 0.4425(9) 0.8635(7) 0.3053(5) 0.096(6) Uani 1 1 d . . .
H61A H 0.3915 0.9066 0.3109 0.145 Uiso 1 1 calc R . .
H61B H 0.4826 0.8741 0.2820 0.145 Uiso 1 1 calc R . .
H61C H 0.4867 0.8533 0.3257 0.145 Uiso 1 1 calc R . .
C62A C 0.3101(11) 0.8225(8) 0.2735(5) 0.093(4) Uani 1 1 d U . .
H62A H 0.2601 0.7881 0.2754 0.139 Uiso 1 1 calc R . .
H62B H 0.3424 0.8239 0.2480 0.139 Uiso 1 1 calc R . .
H62C H 0.2767 0.8726 0.2795 0.139 Uiso 1 1 calc R . .
C63A C 0.3033(6) 0.1916(4) 0.1937(2) 0.0287(15) Uani 1 1 d . . .
C64A C 0.2252(6) 0.1477(4) 0.1938(2) 0.0330(17) Uani 1 1 d . . .
H64A H 0.1665 0.1662 0.1815 0.040 Uiso 1 1 calc R . .
C65A C 0.2342(7) 0.0759(4) 0.2122(3) 0.040(2) Uani 1 1 d . . .
H65A H 0.1830 0.0455 0.2114 0.048 Uiso 1 1 calc R . .
C66A C 0.3185(8) 0.0505(5) 0.2314(3) 0.049(2) Uani 1 1 d . . .
H66A H 0.3242 0.0039 0.2451 0.059 Uiso 1 1 calc R . .
C67A C 0.3950(9) 0.0958(5) 0.2299(3) 0.052(3) Uani 1 1 d . . .
H67A H 0.4533 0.0775 0.2424 0.063 Uiso 1 1 calc R . .
C68A C 0.5456(5) 0.3071(5) 0.2703(2) 0.0306(16) Uani 1 1 d . . .
C69A C 0.5612(6) 0.3182(5) 0.3083(2) 0.0361(18) Uani 1 1 d . . .
H69A H 0.5638 0.3671 0.3158 0.043 Uiso 1 1 calc R . .
C70A C 0.5725(6) 0.2579(5) 0.3347(2) 0.0354(18) Uani 1 1 d . . .
H70A H 0.5791 0.2657 0.3601 0.043 Uiso 1 1 calc R . .
C71A C 0.5740(6) 0.1849(6) 0.3223(2) 0.042(2) Uani 1 1 d . . .
H71A H 0.5837 0.1425 0.3391 0.050 Uiso 1 1 calc R . .
C72A C 0.5608(6) 0.1771(5) 0.2848(2) 0.0362(18) Uani 1 1 d . . .
H72A H 0.5624 0.1282 0.2767 0.043 Uiso 1 1 calc R . .
C73A C 0.5258(6) 0.1942(5) 0.1433(2) 0.0377(18) Uani 1 1 d . . .
H73A H 0.4552 0.2103 0.1365 0.045 Uiso 1 1 d R . .
C74A C 0.5516(9) 0.1136(6) 0.1394(3) 0.060(3) Uani 1 1 d . . .
C75A C 0.6513(11) 0.0773(7) 0.1553(5) 0.089(5) Uani 1 1 d . . .
H75A H 0.6562 0.0223 0.1556 0.106 Uiso 1 1 d R . .
H75B H 0.7095 0.0922 0.1393 0.106 Uiso 1 1 d R . .
C76A C 0.6537(10) 0.1013(7) 0.1940(3) 0.073(4) Uani 1 1 d . . .
H76A H 0.6514 0.0617 0.2145 0.087 Uiso 1 1 d R . .
C77A C 0.6986(8) 0.1720(6) 0.2030(3) 0.057(3) Uani 1 1 d . . .
H77A H 0.7286 0.1719 0.2273 0.068 Uiso 1 1 d R . .
C78A C 0.6804(6) 0.2406(5) 0.1817(2) 0.0395(19) Uani 1 1 d . . .
H78A H 0.6979 0.2843 0.1940 0.047 Uiso 1 1 d R . .
C79A C 0.6950(7) 0.2469(6) 0.1381(3) 0.046(2) Uani 1 1 d . . .
H79A H 0.7213 0.2940 0.1302 0.055 Uiso 1 1 d R . .
H79B H 0.7458 0.2051 0.1293 0.055 Uiso 1 1 d R . .
C80A C 0.5978(8) 0.2452(7) 0.1199(3) 0.058(3) Uani 1 1 d . . .
H80A H 0.6144 0.2260 0.0947 0.069 Uiso 1 1 d R . .
H80B H 0.5617 0.2967 0.1172 0.069 Uiso 1 1 d R . .
C1B C 0.1550(5) 1.1285(4) 0.31534(19) 0.0223(13) Uani 1 1 d . . .
C2B C 0.2233(5) 1.1845(4) 0.31351(19) 0.0245(14) Uani 1 1 d . . .
C3B C 0.3072(5) 1.1510(4) 0.3316(2) 0.0262(14) Uani 1 1 d . . .
H3B H 0.3659 1.1726 0.3343 0.031 Uiso 1 1 calc R . .
C4B C 0.2883(5) 1.0771(4) 0.34542(19) 0.0215(13) Uani 1 1 d . . .
C5B C 0.3453(5) 1.0306(4) 0.37175(19) 0.0230(13) Uani 1 1 d . . .
C6B C 0.3045(5) 0.9710(4) 0.39141(18) 0.0197(13) Uani 1 1 d . . .
C7B C 0.3406(6) 0.9337(4) 0.4263(2) 0.0282(15) Uani 1 1 d . . .
H7B H 0.4012 0.9389 0.4367 0.034 Uiso 1 1 calc R . .
C8B C 0.2701(6) 0.8902(4) 0.44071(19) 0.0261(14) Uani 1 1 d . . .
H8B H 0.2699 0.8628 0.4640 0.031 Uiso 1 1 calc R . .
C9B C 0.1952(5) 0.8940(4) 0.41352(18) 0.0206(13) Uani 1 1 d . . .
C10B C 0.1194(5) 0.8465(4) 0.41493(18) 0.0222(13) Uani 1 1 d . . .
C11B C 0.0722(5) 0.8361(4) 0.38206(19) 0.0223(13) Uani 1 1 d . . .
C12B C 0.0212(5) 0.7731(4) 0.3765(2) 0.0279(15) Uani 1 1 d . . .
H12B H 0.0035 0.7367 0.3950 0.034 Uiso 1 1 calc R . .
C13B C 0.0032(5) 0.7760(4) 0.3395(2) 0.0277(15) Uani 1 1 d . . .
H13B H -0.0248 0.7401 0.3272 0.033 Uiso 1 1 calc R . .
C14B C 0.0353(5) 0.8452(4) 0.3224(2) 0.0222(13) Uani 1 1 d . . .
C15B C 0.0154(5) 0.8758(4) 0.28622(19) 0.0229(13) Uani 1 1 d . . .
C16B C 0.0212(5) 0.9519(4) 0.27657(19) 0.0229(14) Uani 1 1 d . . .
C17B C -0.0178(5) 0.9951(4) 0.2442(2) 0.0274(15) Uani 1 1 d . . .
H17B H -0.0425 0.9757 0.2235 0.033 Uiso 1 1 calc R . .
C18B C -0.0123(6) 1.0695(4) 0.24901(19) 0.0246(14) Uani 1 1 d . . .
C19B C 0.0344(5) 1.0723(4) 0.28362(18) 0.0223(13) Uani 1 1 d . . .
C20B C 0.0645(5) 1.1386(4) 0.29586(19) 0.0231(14) Uani 1 1 d . . .
C21B C 0.4450(5) 1.0482(4) 0.38306(19) 0.0231(14) Uani 1 1 d . . .
C22B C 0.4484(5) 1.1048(4) 0.4079(2) 0.0257(14) Uani 1 1 d . . .
H22B H 0.3878 1.1362 0.4152 0.031 Uiso 1 1 calc R . .
C23B C 0.5393(6) 1.1164(4) 0.4224(2) 0.0274(15) Uani 1 1 d . . .
C24B C 0.6293(6) 1.0701(4) 0.4097(2) 0.0297(16) Uani 1 1 d . . .
H24B H 0.6911 1.0776 0.4186 0.036 Uiso 1 1 calc R . .
C25B C 0.6303(6) 1.0130(5) 0.3842(2) 0.0315(16) Uani 1 1 d . A .
C26B C 0.5360(5) 1.0032(4) 0.3714(2) 0.0284(15) Uani 1 1 d . . .
H26B H 0.5345 0.9653 0.3545 0.034 Uiso 1 1 calc R . .
C27B C 0.5395(7) 1.1718(5) 0.4530(2) 0.0370(18) Uani 1 1 d . . .
C28B C 0.5167(10) 1.1297(7) 0.4916(3) 0.061(3) Uani 1 1 d . . .
H28D H 0.4511 1.1123 0.4922 0.091 Uiso 1 1 calc R . .
H28E H 0.5156 1.1637 0.5118 0.091 Uiso 1 1 calc R . .
H28F H 0.5692 1.0869 0.4950 0.091 Uiso 1 1 calc R . .
C29B C 0.6417(9) 1.2020(7) 0.4530(3) 0.066(3) Uani 1 1 d . . .
H29D H 0.6929 1.1621 0.4617 0.099 Uiso 1 1 calc R . .
H29E H 0.6338 1.2435 0.4697 0.099 Uiso 1 1 calc R . .
H29F H 0.6629 1.2195 0.4277 0.099 Uiso 1 1 calc R . .
C30B C 0.4569(9) 1.2400(6) 0.4494(3) 0.055(3) Uani 1 1 d . . .
H30D H 0.4645 1.2639 0.4244 0.083 Uiso 1 1 calc R . .
H30E H 0.4634 1.2757 0.4681 0.083 Uiso 1 1 calc R . .
H30F H 0.3904 1.2238 0.4536 0.083 Uiso 1 1 calc R . .
C31B C 0.7310(6) 0.9630(5) 0.3711(3) 0.0444(19) Uani 1 1 d U . .
C32B C 0.8235(11) 0.9794(10) 0.3902(5) 0.053(4) Uani 0.641(13) 1 d PU A 3
H32D H 0.8829 0.9442 0.3822 0.080 Uiso 0.641(13) 1 calc PR A 3
H32E H 0.8101 0.9738 0.4174 0.080 Uiso 0.641(13) 1 calc PR A 3
H32F H 0.8360 1.0304 0.3833 0.080 Uiso 0.641(13) 1 calc PR A 3
C33B C 0.7149(15) 0.8817(11) 0.3824(7) 0.075(5) Uani 0.641(13) 1 d PU A 3
H33D H 0.6530 0.8714 0.3728 0.113 Uiso 0.641(13) 1 calc PR A 3
H33E H 0.7093 0.8749 0.4097 0.113 Uiso 0.641(13) 1 calc PR A 3
H33F H 0.7723 0.8473 0.3720 0.113 Uiso 0.641(13) 1 calc PR A 3
C34B C 0.7505(14) 0.9766(12) 0.3290(5) 0.070(5) Uani 0.641(13) 1 d PU A 3
H34D H 0.7639 1.0279 0.3235 0.105 Uiso 0.641(13) 1 calc PR A 3
H34E H 0.6912 0.9688 0.3167 0.105 Uiso 0.641(13) 1 calc PR A 3
H34F H 0.8090 0.9419 0.3197 0.105 Uiso 0.641(13) 1 calc PR A 3
C35B C 0.0899(5) 0.8061(4) 0.45158(18) 0.0227(13) Uani 1 1 d . . .
C37B C -0.0179(6) 0.8143(4) 0.5114(2) 0.0328(17) Uani 1 1 d . . .
C38B C 0.0269(6) 0.7407(4) 0.5213(2) 0.0320(16) Uani 1 1 d . . .
H38B H 0.0053 0.7181 0.5445 0.038 Uiso 1 1 calc R . .
C39B C 0.1024(6) 0.7000(4) 0.4979(2) 0.0299(16) Uani 1 1 d . . .
C40B C 0.1331(6) 0.7334(4) 0.4629(2) 0.0283(15) Uani 1 1 d . . .
H40B H 0.1835 0.7064 0.4469 0.034 Uiso 1 1 calc R . .
C41B C -0.0990(7) 0.8622(6) 0.5375(2) 0.048(2) Uani 1 1 d . . .
C42B C -0.0460(11) 0.9222(6) 0.5532(3) 0.075(4) Uani 1 1 d . . .
H42D H -0.0165 0.9517 0.5325 0.113 Uiso 1 1 calc R . .
H42E H 0.0073 0.8979 0.5684 0.113 Uiso 1 1 calc R . .
H42F H -0.0953 0.9551 0.5686 0.113 Uiso 1 1 calc R . .
C43B C -0.1891(9) 0.8981(8) 0.5158(3) 0.082(4) Uani 1 1 d . . .
H43D H -0.1677 0.9368 0.4979 0.122 Uiso 1 1 calc R . .
H43E H -0.2436 0.9205 0.5333 0.122 Uiso 1 1 calc R . .
H43F H -0.2131 0.8599 0.5023 0.122 Uiso 1 1 calc R . .
C44B C -0.1413(8) 0.8142(7) 0.5709(3) 0.055(3) Uani 1 1 d . . .
H44D H -0.1852 0.8468 0.5881 0.083 Uiso 1 1 calc R . .
H44E H -0.0853 0.7870 0.5839 0.083 Uiso 1 1 calc R . .
H44F H -0.1800 0.7787 0.5616 0.083 Uiso 1 1 calc R . .
C45B C 0.1500(8) 0.6192(5) 0.5103(3) 0.047(2) Uani 1 1 d U . .
C46B C 0.0832(13) 0.5647(10) 0.5025(5) 0.106(5) Uani 1 1 d U . .
H46D H 0.1071 0.5159 0.5142 0.159 Uiso 1 1 d R . .
H46E H 0.0851 0.5605 0.4754 0.159 Uiso 1 1 d R . .
H46F H 0.0140 0.5816 0.5124 0.159 Uiso 1 1 d R . .
C47B C 0.2567(12) 0.5963(9) 0.4903(5) 0.101(4) Uani 1 1 d U . .
H47D H 0.2800 0.5436 0.4965 0.151 Uiso 1 1 calc R . .
H47E H 0.3038 0.6269 0.4986 0.151 Uiso 1 1 calc R . .
H47F H 0.2535 0.6039 0.4633 0.151 Uiso 1 1 calc R . .
C48B C 0.1758(14) 0.6162(9) 0.5516(4) 0.101(5) Uani 1 1 d U . .
H48D H 0.1144 0.6317 0.5676 0.152 Uiso 1 1 calc R . .
H48E H 0.2251 0.6498 0.5541 0.152 Uiso 1 1 calc R . .
H48F H 0.2041 0.5651 0.5591 0.152 Uiso 1 1 calc R . .
C49B C -0.0203(5) 0.8273(4) 0.2588(2) 0.0248(14) Uani 1 1 d . . .
C50B C -0.1141(5) 0.8451(4) 0.2439(2) 0.0284(15) Uani 1 1 d . . .
H50B H -0.1591 0.8870 0.2525 0.034 Uiso 1 1 calc R . .
C51B C -0.1435(5) 0.8021(4) 0.2163(2) 0.0280(15) Uani 1 1 d . . .
C52B C -0.0754(6) 0.7387(5) 0.2049(2) 0.0317(16) Uani 1 1 d . . .
H52B H -0.0938 0.7088 0.1867 0.038 Uiso 1 1 calc R . .
C53B C 0.0193(6) 0.7184(4) 0.2199(2) 0.0295(16) Uani 1 1 d . . .
C54B C 0.0460(5) 0.7626(4) 0.2471(2) 0.0290(15) Uani 1 1 d . . .
H54B H 0.1086 0.7494 0.2576 0.035 Uiso 1 1 calc R . .
C55B C -0.2432(7) 0.8266(5) 0.1972(3) 0.044(2) Uani 1 1 d U . .
C56B C -0.3265(11) 0.8587(10) 0.2246(4) 0.098(4) Uani 1 1 d U . .
H56D H -0.3876 0.8749 0.2117 0.148 Uiso 1 1 calc R . .
H56E H -0.3067 0.9015 0.2358 0.148 Uiso 1 1 calc R . .
H56F H -0.3398 0.8206 0.2442 0.148 Uiso 1 1 calc R . .
C57B C -0.2196(11) 0.8840(8) 0.1641(4) 0.080(4) Uani 1 1 d U . .
H57D H -0.2761 0.8930 0.1483 0.120 Uiso 1 1 calc R . .
H57E H -0.1582 0.8636 0.1492 0.120 Uiso 1 1 calc R . .
H57F H -0.2097 0.9310 0.1742 0.120 Uiso 1 1 calc R . .
C58B C -0.2760(10) 0.7613(7) 0.1777(4) 0.075(3) Uani 1 1 d U . .
H58D H -0.2845 0.7201 0.1960 0.113 Uiso 1 1 calc R . .
H58E H -0.2243 0.7443 0.1579 0.113 Uiso 1 1 calc R . .
H58F H -0.3400 0.7785 0.1667 0.113 Uiso 1 1 calc R . .
C59B C 0.0944(7) 0.6504(5) 0.2038(3) 0.041(2) Uani 1 1 d . . .
C60B C 0.1199(12) 0.6689(7) 0.1613(3) 0.088(5) Uani 1 1 d . . .
H60D H 0.1643 0.7073 0.1583 0.133 Uiso 1 1 calc R . .
H60E H 0.0575 0.6872 0.1495 0.133 Uiso 1 1 calc R . .
H60F H 0.1537 0.6238 0.1494 0.133 Uiso 1 1 calc R . .
C61B C 0.1902(7) 0.6338(7) 0.2241(4) 0.069(4) Uani 1 1 d . . .
H61D H 0.2349 0.5922 0.2127 0.103 Uiso 1 1 calc R . .
H61E H 0.1730 0.6206 0.2504 0.103 Uiso 1 1 calc R . .
H61F H 0.2244 0.6781 0.2222 0.103 Uiso 1 1 calc R . .
C62B C 0.0422(8) 0.5791(6) 0.2077(4) 0.062(3) Uani 1 1 d . . .
H62D H 0.0862 0.5384 0.1954 0.094 Uiso 1 1 calc R . .
H62E H -0.0216 0.5892 0.1960 0.094 Uiso 1 1 calc R . .
H62F H 0.0291 0.5650 0.2342 0.094 Uiso 1 1 calc R . .
C63B C 0.2109(6) 1.2597(4) 0.2932(2) 0.0276(15) Uani 1 1 d . . .
C64B C 0.2891(6) 1.3047(4) 0.2928(2) 0.0369(18) Uani 1 1 d . . .
H64B H 0.3471 1.2869 0.3056 0.044 Uiso 1 1 calc R . .
C65B C 0.2820(7) 1.3753(5) 0.2736(2) 0.0387(19) Uani 1 1 d . . .
H65B H 0.3327 1.4063 0.2742 0.046 Uiso 1 1 calc R . .
C66B C 0.1966(7) 1.3978(4) 0.2537(2) 0.039(2) Uani 1 1 d . . .
H66B H 0.1902 1.4439 0.2395 0.047 Uiso 1 1 calc R . .
C67B C 0.1227(8) 1.3530(5) 0.2548(2) 0.040(2) Uani 1 1 d . . .
H67B H 0.0657 1.3696 0.2412 0.048 Uiso 1 1 calc R . .
C68B C -0.0307(5) 1.1340(4) 0.2206(2) 0.0266(15) Uani 1 1 d . . .
C69B C -0.0444(6) 1.1176(5) 0.1832(2) 0.0319(16) Uani 1 1 d . . .
H69B H -0.0464 1.0675 0.1775 0.038 Uiso 1 1 calc R . .
C70B C -0.0549(6) 1.1730(5) 0.1553(2) 0.0363(18) Uani 1 1 d . . .
H70B H -0.0618 1.1614 0.1305 0.044 Uiso 1 1 calc R . .
C71B C -0.0553(6) 1.2481(5) 0.1647(2) 0.0328(17) Uani 1 1 d . . .
H71B H -0.0638 1.2878 0.1463 0.039 Uiso 1 1 calc R . .
C72B C -0.0428(5) 1.2622(5) 0.2016(2) 0.0303(16) Uani 1 1 d . . .
H72B H -0.0438 1.3124 0.2077 0.036 Uiso 1 1 calc R . .
C73B C -0.0110(6) 1.2639(5) 0.3431(2) 0.0358(18) Uani 1 1 d . . .
H73B H 0.0596 1.2484 0.3500 0.043 Uiso 1 1 d R . .
C74B C -0.0329(8) 1.3431(6) 0.3445(3) 0.058(3) Uani 1 1 d . . .
C75B C -0.1298(11) 1.3835(7) 0.3279(3) 0.071(3) Uani 1 1 d . . .
H75C H -0.1897 1.3751 0.3448 0.085 Uiso 1 1 d R . .
H75D H -0.1277 1.4378 0.3249 0.085 Uiso 1 1 d R . .
C76B C -0.1363(9) 1.3511(5) 0.2897(3) 0.058(3) Uani 1 1 d . . .
H76B H -0.1315 1.3874 0.2678 0.070 Uiso 1 1 d R . .
C77B C -0.1820(7) 1.2825(6) 0.2827(2) 0.047(2) Uani 1 1 d . . .
H77B H -0.2117 1.2805 0.2584 0.056 Uiso 1 1 d R . .
C78B C -0.1641(6) 1.2138(5) 0.3060(3) 0.040(2) Uani 1 1 d . . .
H78B H -0.1829 1.1688 0.2954 0.048 Uiso 1 1 d R . .
C79B C -0.1822(7) 1.2160(6) 0.3503(3) 0.050(2) Uani 1 1 d . . .
H79C H -0.2285 1.2617 0.3570 0.060 Uiso 1 1 d R . .
H79D H -0.2145 1.1724 0.3602 0.060 Uiso 1 1 d R . .
C80B C -0.0815(7) 1.2148(6) 0.3681(3) 0.045(2) Uani 1 1 d . . .
H80C H -0.0471 1.1628 0.3705 0.054 Uiso 1 1 d R . .
H80D H -0.0953 1.2344 0.3934 0.054 Uiso 1 1 d R . .
C1S C 0.1899(16) 0.0729(9) 0.1030(5) 0.096(5) Uani 1 1 d . . .
C2S C 0.2716(14) 0.1123(11) 0.0912(5) 0.106(5) Uani 1 1 d . . .
H2S1 H 0.3305 0.0910 0.1044 0.159 Uiso 1 1 d R . .
H2S2 H 0.2525 0.1648 0.0969 0.159 Uiso 1 1 d R . .
H2S3 H 0.2879 0.1084 0.0643 0.159 Uiso 1 1 d R . .
C3S C 0.6984(11) 0.8339(10) 0.0345(4) 0.089(5) Uani 1 1 d . . .
C4S C 0.6569(13) 0.7895(11) 0.0663(4) 0.105(6) Uani 1 1 d . . .
H4S1 H 0.6282 0.8226 0.0863 0.157 Uiso 1 1 d R . .
H4S2 H 0.7106 0.7524 0.0757 0.157 Uiso 1 1 d R . .
H4S3 H 0.6041 0.7640 0.0581 0.157 Uiso 1 1 d R . .
C5S C 0.236(2) 0.3825(12) 0.4194(4) 0.143(9) Uani 1 1 d D . .
C6S C 0.269(3) 0.3672(16) 0.3819(6) 0.207(14) Uani 1 1 d . . .
H6S1 H 0.3199 0.3991 0.3727 0.310 Uiso 1 1 d R . .
H6S2 H 0.2120 0.3772 0.3666 0.310 Uiso 1 1 d R . .
H6S3 H 0.2994 0.3147 0.3804 0.310 Uiso 1 1 d R . .
C7S C 0.5346(18) 0.4355(10) 0.4139(5) 0.124(7) Uani 1 1 d D . .
C8S C 0.4922(18) 0.4672(16) 0.4480(8) 0.186(13) Uani 1 1 d . . .
H8S1 H 0.4484 0.4341 0.4615 0.279 Uiso 1 1 d R . .
H8S2 H 0.4526 0.5158 0.4426 0.279 Uiso 1 1 d R . .
H8S3 H 0.5463 0.4736 0.4634 0.279 Uiso 1 1 d R . .
C9S C 0.241(4) 0.8805(12) 0.1625(10) 0.173(17) Uani 1 1 d . . .
C10S C 0.109(3) 0.8865(13) 0.1575(7) 0.187(14) Uani 1 1 d . . .
H10A H 0.0831 0.9371 0.1487 0.280 Uiso 1 1 d R . .
H10B H 0.0741 0.8747 0.1817 0.280 Uiso 1 1 d R . .
H10C H 0.0986 0.8509 0.1395 0.280 Uiso 1 1 d R . .
C32T C 0.812(2) 1.0091(17) 0.3554(9) 0.054(6) Uani 0.359(13) 1 d PU A 4
H32G H 0.8720 0.9759 0.3457 0.081 Uiso 0.359(13) 1 calc PR A 4
H32H H 0.8308 1.0379 0.3752 0.081 Uiso 0.359(13) 1 calc PR A 4
H32I H 0.7869 1.0433 0.3352 0.081 Uiso 0.359(13) 1 calc PR A 4
C33T C 0.775(2) 0.9164(18) 0.4049(9) 0.059(7) Uani 0.359(13) 1 d PU A 4
H33G H 0.8364 0.8841 0.3965 0.089 Uiso 0.359(13) 1 calc PR A 4
H33H H 0.7251 0.8857 0.4165 0.089 Uiso 0.359(13) 1 calc PR A 4
H33I H 0.7900 0.9500 0.4232 0.089 Uiso 0.359(13) 1 calc PR A 4
C34T C 0.7205(19) 0.9063(15) 0.3410(8) 0.045(6) Uani 0.359(13) 1 d PU A 4
H34G H 0.6917 0.9335 0.3192 0.067 Uiso 0.359(13) 1 calc PR A 4
H34H H 0.6761 0.8708 0.3516 0.067 Uiso 0.359(13) 1 calc PR A 4
H34I H 0.7870 0.8793 0.3334 0.067 Uiso 0.359(13) 1 calc PR A 4
Ir1 Ir 0.53186(2) 0.211356(17) 0.200944(9) 0.03350(9) Uani 1 1 d . . .
Ir2 Ir -0.01590(2) 1.239769(17) 0.286138(8) 0.02917(8) Uani 1 1 d . . .
N1A N 0.3137(4) 0.3930(3) 0.16004(15) 0.0207(11) Uani 1 1 d . . .
N2A N 0.2856(4) 0.5216(3) 0.11640(15) 0.0215(11) Uani 1 1 d . . .
N3A N 0.4180(4) 0.5804(3) 0.15488(17) 0.0234(12) Uani 1 1 d . . .
N4A N 0.4497(4) 0.4516(3) 0.19779(16) 0.0249(12) Uani 1 1 d . . .
N5A N 0.3911(6) 0.1651(4) 0.21140(19) 0.0348(15) Uani 1 1 d . . .
N6A N 0.5456(5) 0.2363(4) 0.25875(17) 0.0295(13) Uani 1 1 d . . .
N1B N 0.1961(4) 1.0628(3) 0.33394(15) 0.0194(11) Uani 1 1 d . . .
N2B N 0.2158(4) 0.9444(3) 0.38388(15) 0.0190(11) Uani 1 1 d . . .
N3B N 0.0796(4) 0.8807(3) 0.34901(15) 0.0199(11) Uani 1 1 d . . .
N4B N 0.0587(4) 1.0001(3) 0.29939(15) 0.0195(11) Uani 1 1 d . . .
N5B N 0.1265(5) 1.2849(4) 0.27460(16) 0.0291(13) Uani 1 1 d . . .
N6B N -0.0292(4) 1.2077(3) 0.22928(16) 0.0253(13) Uani 1 1 d . . .
N1S N 0.1235(16) 0.0408(12) 0.1123(6) 0.157(8) Uani 1 1 d . . .
N2S N 0.7275(12) 0.8681(9) 0.0092(4) 0.109(5) Uani 1 1 d . . .
N3S N 0.2280(16) 0.3899(10) 0.4515(4) 0.155(8) Uani 1 1 d D . .
N4S N 0.566(2) 0.4099(11) 0.3864(5) 0.214(14) Uani 1 1 d D . .
N5S N 0.309(5) 0.874(2) 0.1615(18) 0.35(4) Uani 1 1 d . . .
Ni1 Ni 0.36801(6) 0.48633(5) 0.15692(2) 0.01926(17) Uani 1 1 d . . .
Ni2 Ni 0.13686(6) 0.97238(5) 0.34191(2) 0.01710(16) Uani 1 1 d . . .
O1 O 0.4924(8) 0.0755(5) 0.1268(3) 0.091(3) Uani 1 1 d . . .
O2 O 0.0241(10) 1.3828(5) 0.3561(4) 0.115(4) Uani 1 1 d . . .

loop_
_atom_site_aniso_label
_atom_site_aniso_U_11
_atom_site_aniso_U_22
_atom_site_aniso_U_33
_atom_site_aniso_U_23
_atom_site_aniso_U_13
_atom_site_aniso_U_12
C36B 0.029(4) 0.036(4) 0.027(4) 0.004(3) 0.002(3) 0.000(3)
C1A 0.028(3) 0.018(3) 0.019(3) 0.000(2) 0.003(3) -0.001(3)
C2A 0.024(3) 0.020(3) 0.025(3) -0.001(3) 0.004(3) -0.005(3)
C3A 0.021(3) 0.022(3) 0.022(3) -0.001(2) 0.003(3) -0.002(3)
C4A 0.018(3) 0.024(3) 0.022(3) -0.001(3) 0.002(2) -0.001(3)
C5A 0.021(3) 0.024(3) 0.020(3) -0.002(2) 0.001(2) 0.001(3)
C6A 0.017(3) 0.021(3) 0.022(3) -0.002(2) 0.004(2) 0.000(2)
C7A 0.026(4) 0.030(4) 0.030(4) 0.001(3) -0.005(3) 0.002(3)
C8A 0.038(4) 0.030(4) 0.022(3) 0.006(3) -0.002(3) -0.004(3)
C9A 0.025(3) 0.021(3) 0.026(3) -0.001(3) 0.006(3) -0.001(3)
C10A 0.024(3) 0.019(3) 0.031(4) 0.002(3) 0.006(3) 0.000(3)
C11A 0.020(3) 0.022(3) 0.037(4) 0.002(3) 0.006(3) 0.000(3)
C12A 0.027(4) 0.021(4) 0.055(5) 0.006(3) -0.004(3) -0.001(3)
C13A 0.022(4) 0.023(4) 0.062(5) -0.010(4) -0.003(3) -0.005(3)
C14A 0.017(3) 0.024(3) 0.037(4) -0.010(3) 0.004(3) -0.002(3)
C15A 0.017(3) 0.026(4) 0.039(4) -0.009(3) 0.001(3) 0.000(3)
C16A 0.016(3) 0.036(4) 0.027(3) -0.003(3) 0.006(3) -0.005(3)
C17A 0.022(3) 0.036(4) 0.024(3) -0.004(3) -0.003(3) -0.002(3)
C18A 0.020(3) 0.030(4) 0.024(3) 0.001(3) 0.002(3) 0.008(3)
C19A 0.031(4) 0.015(3) 0.029(3) 0.009(3) -0.009(3) 0.003(3)
C20A 0.030(4) 0.024(3) 0.023(3) 0.002(3) 0.003(3) -0.003(3)
C21A 0.023(3) 0.018(3) 0.025(3) 0.003(3) 0.001(3) 0.000(3)
C22A 0.023(3) 0.028(4) 0.027(3) 0.002(3) -0.003(3) 0.002(3)
C23A 0.032(4) 0.030(4) 0.025(3) 0.009(3) -0.006(3) -0.005(3)
C24A 0.026(4) 0.031(4) 0.035(4) 0.007(3) -0.009(3) -0.001(3)
C25A 0.025(4) 0.025(4) 0.040(4) -0.001(3) -0.001(3) -0.001(3)
C26A 0.026(3) 0.017(3) 0.033(4) -0.006(3) -0.001(3) -0.004(3)
C27A 0.044(5) 0.036(4) 0.033(4) 0.001(3) -0.010(4) -0.009(4)
C28A 0.071(8) 0.095(9) 0.050(6) -0.032(6) 0.002(5) -0.037(7)
C29A 0.074(7) 0.080(8) 0.026(4) 0.003(4) -0.005(4) -0.027(6)
C30A 0.115(11) 0.050(6) 0.053(6) -0.029(5) -0.030(7) 0.008(6)
C31A 0.023(4) 0.041(5) 0.084(7) -0.026(5) -0.004(4) 0.003(4)
C32A 0.054(6) 0.063(6) 0.124(8) -0.029(6) -0.003(6) 0.014(5)
C33A 0.022(5) 0.072(8) 0.142(12) -0.051(8) -0.014(6) 0.011(5)
C34A 0.042(6) 0.136(13) 0.083(9) -0.047(9) 0.017(6) -0.001(7)
C35A 0.027(4) 0.025(4) 0.032(4) 0.002(3) 0.004(3) -0.006(3)
C36A 0.029(4) 0.029(4) 0.035(4) -0.002(3) 0.008(3) -0.003(3)
C37A 0.038(4) 0.027(4) 0.036(4) 0.005(3) 0.008(3) 0.000(3)
C38A 0.038(4) 0.024(4) 0.034(4) 0.004(3) 0.005(3) -0.006(3)
C39A 0.039(4) 0.020(3) 0.040(4) 0.003(3) 0.001(3) -0.004(3)
C40A 0.030(4) 0.030(4) 0.039(4) 0.005(3) 0.004(3) 0.006(3)
C41A 0.062(6) 0.047(6) 0.044(5) 0.005(4) 0.026(5) 0.010(5)
C42A 0.055(6) 0.066(7) 0.034(5) 0.009(4) 0.016(4) 0.001(5)
C43A 0.079(9) 0.101(10) 0.074(8) 0.039(7) 0.045(7) 0.058(8)
C44A 0.132(12) 0.037(6) 0.069(8) -0.018(5) 0.047(8) -0.007(7)
C45A 0.072(6) 0.016(4) 0.078(6) 0.013(4) 0.012(5) 0.007(4)
C46A 0.200(15) 0.080(9) 0.101(10) 0.044(8) 0.033(11) 0.071(10)
C47A 0.079(8) 0.043(6) 0.143(12) 0.010(7) 0.029(8) 0.016(6)
C48A 0.094(10) 0.034(6) 0.219(15) -0.014(8) -0.047(10) 0.003(6)
C49A 0.016(3) 0.036(4) 0.042(4) -0.012(3) -0.003(3) -0.003(3)
C50A 0.022(4) 0.034(4) 0.045(4) -0.007(3) -0.004(3) -0.002(3)
C51A 0.023(4) 0.044(5) 0.049(5) -0.010(4) -0.004(3) -0.007(3)
C52A 0.030(4) 0.057(6) 0.055(6) -0.024(5) -0.008(4) -0.008(4)
C53A 0.019(4) 0.050(5) 0.072(6) -0.029(5) -0.003(4) 0.001(4)
C54A 0.020(4) 0.042(5) 0.068(6) -0.025(4) -0.010(4) -0.002(3)
C55A 0.034(5) 0.044(5) 0.057(6) -0.005(4) -0.013(4) -0.008(4)
C56A 0.020(4) 0.124(11) 0.074(8) 0.013(7) -0.010(5) 0.003(5)
C57A 0.071(9) 0.059(8) 0.195(18) -0.002(9) -0.090(10) -0.015(6)
C58A 0.053(6) 0.084(8) 0.058(6) 0.014(6) -0.012(5) -0.009(6)
C59A 0.026(4) 0.066(7) 0.078(7) -0.039(6) 0.001(4) 0.008(4)
C60A 0.127(10) 0.124(10) 0.135(10) -0.011(8) 0.035(8) 0.015(8)
C61A 0.049(7) 0.073(8) 0.171(15) -0.077(10) -0.034(8) 0.025(6)
C62A 0.071(7) 0.086(7) 0.118(8) -0.047(7) -0.030(6) 0.029(6)
C63A 0.035(4) 0.021(3) 0.028(4) 0.003(3) 0.004(3) -0.003(3)
C64A 0.032(4) 0.025(4) 0.038(4) 0.003(3) 0.006(3) 0.000(3)
C65A 0.038(5) 0.023(4) 0.056(5) 0.000(4) 0.007(4) -0.006(3)
C66A 0.070(7) 0.031(4) 0.051(5) 0.015(4) -0.016(5) -0.019(4)
C67A 0.074(7) 0.034(5) 0.053(6) 0.018(4) -0.035(5) -0.011(5)
C68A 0.019(3) 0.040(4) 0.028(4) 0.009(3) 0.001(3) 0.004(3)
C69A 0.028(4) 0.052(5) 0.029(4) 0.000(3) -0.006(3) -0.006(4)
C70A 0.027(4) 0.052(5) 0.029(4) 0.009(3) -0.010(3) -0.009(4)
C71A 0.021(4) 0.066(6) 0.039(4) 0.030(4) -0.011(3) -0.018(4)
C72A 0.026(4) 0.038(4) 0.045(5) 0.018(4) -0.005(3) -0.011(3)
C73A 0.026(4) 0.046(5) 0.039(4) -0.009(4) 0.003(3) 0.002(3)
C74A 0.072(7) 0.033(5) 0.072(7) -0.011(5) 0.005(6) -0.001(5)
C75A 0.070(9) 0.048(7) 0.139(14) 0.006(8) -0.016(9) 0.018(6)
C76A 0.090(9) 0.061(7) 0.051(6) -0.002(5) -0.017(6) 0.047(7)
C77A 0.052(6) 0.056(6) 0.048(5) 0.005(5) 0.004(4) 0.030(5)
C78A 0.034(4) 0.040(5) 0.041(5) 0.004(4) -0.001(4) 0.002(4)
C79A 0.046(5) 0.047(5) 0.041(5) 0.006(4) 0.000(4) -0.003(4)
C80A 0.045(6) 0.087(8) 0.044(5) 0.000(5) -0.002(4) -0.020(5)
C1B 0.016(3) 0.026(3) 0.021(3) -0.004(3) 0.006(2) 0.002(3)
C2B 0.020(3) 0.027(3) 0.024(3) 0.003(3) 0.006(3) 0.000(3)
C3B 0.017(3) 0.027(4) 0.034(4) 0.000(3) 0.001(3) -0.006(3)
C4B 0.015(3) 0.025(3) 0.023(3) -0.003(3) 0.004(2) -0.001(3)
C5B 0.021(3) 0.025(3) 0.022(3) -0.005(3) 0.003(3) 0.000(3)
C6B 0.017(3) 0.024(3) 0.017(3) -0.003(2) -0.001(2) 0.002(2)
C7B 0.027(4) 0.031(4) 0.026(3) 0.002(3) -0.007(3) 0.001(3)
C8B 0.035(4) 0.030(4) 0.015(3) 0.000(3) -0.006(3) -0.007(3)
C9B 0.022(3) 0.020(3) 0.017(3) -0.002(2) 0.001(2) 0.003(3)
C10B 0.018(3) 0.026(3) 0.019(3) 0.002(3) 0.002(2) 0.004(3)
C11B 0.015(3) 0.024(3) 0.025(3) -0.001(3) 0.001(2) 0.004(2)
C12B 0.020(3) 0.028(4) 0.036(4) 0.003(3) -0.003(3) -0.008(3)
C13B 0.023(3) 0.027(4) 0.035(4) -0.006(3) -0.001(3) -0.007(3)
C14B 0.014(3) 0.020(3) 0.032(4) -0.007(3) 0.000(3) 0.003(2)
C15B 0.016(3) 0.027(3) 0.024(3) -0.004(3) 0.000(2) 0.001(3)
C16B 0.015(3) 0.031(4) 0.020(3) -0.006(3) -0.002(2) 0.009(3)
C17B 0.024(3) 0.035(4) 0.021(3) 0.002(3) -0.005(3) 0.001(3)
C18B 0.031(4) 0.023(3) 0.019(3) 0.004(3) 0.000(3) -0.001(3)
C19B 0.017(3) 0.032(4) 0.017(3) -0.002(3) 0.005(2) -0.001(3)
C20B 0.019(3) 0.025(3) 0.022(3) 0.005(3) 0.000(3) 0.001(3)
C21B 0.022(3) 0.025(3) 0.024(3) 0.002(3) -0.003(3) -0.007(3)
C22B 0.021(3) 0.026(4) 0.028(3) 0.004(3) -0.003(3) 0.000(3)
C23B 0.030(4) 0.030(4) 0.024(3) 0.001(3) -0.007(3) -0.008(3)
C24B 0.021(3) 0.029(4) 0.038(4) 0.016(3) -0.011(3) -0.002(3)
C25B 0.025(4) 0.036(4) 0.032(4) 0.000(3) -0.001(3) -0.004(3)
C26B 0.022(3) 0.030(4) 0.033(4) 0.000(3) -0.001(3) -0.005(3)
C27B 0.046(5) 0.042(5) 0.026(4) -0.007(3) -0.009(3) -0.008(4)
C28B 0.093(9) 0.066(7) 0.027(4) -0.005(4) -0.014(5) -0.015(6)
C29B 0.061(7) 0.079(8) 0.067(7) -0.037(6) 0.000(6) -0.031(6)
C30B 0.069(7) 0.051(6) 0.050(6) -0.021(5) -0.014(5) -0.009(5)
C31B 0.025(3) 0.042(4) 0.065(5) -0.016(4) -0.001(3) 0.007(3)
C32B 0.035(6) 0.055(7) 0.068(7) -0.012(6) -0.004(6) 0.006(5)
C33B 0.058(8) 0.061(8) 0.103(9) -0.011(7) -0.007(7) 0.006(6)
C34B 0.049(7) 0.084(8) 0.070(8) -0.022(7) 0.004(6) 0.014(6)
C35B 0.019(3) 0.028(3) 0.020(3) 0.004(3) 0.001(2) 0.000(3)
C37B 0.035(4) 0.031(4) 0.026(4) 0.006(3) 0.007(3) 0.007(3)
C38B 0.034(4) 0.030(4) 0.032(4) 0.006(3) -0.001(3) -0.008(3)
C39B 0.037(4) 0.017(3) 0.034(4) 0.004(3) -0.004(3) -0.003(3)
C40B 0.030(4) 0.022(3) 0.032(4) -0.004(3) 0.002(3) -0.002(3)
C41B 0.047(5) 0.056(6) 0.026(4) 0.007(4) 0.016(4) 0.021(4)
C42B 0.117(11) 0.040(6) 0.055(6) -0.009(5) 0.032(7) 0.012(6)
C43B 0.068(8) 0.102(10) 0.049(6) 0.016(6) 0.024(6) 0.044(7)
C44B 0.044(5) 0.078(7) 0.034(5) 0.007(5) 0.012(4) 0.013(5)
C45B 0.053(4) 0.035(4) 0.052(4) 0.002(3) -0.002(4) -0.001(3)
C46B 0.101(7) 0.092(7) 0.126(7) 0.000(6) -0.018(6) -0.012(6)
C47B 0.095(7) 0.085(6) 0.114(7) 0.013(5) -0.002(6) 0.004(5)
C48B 0.113(7) 0.090(7) 0.095(7) 0.000(5) -0.017(6) 0.007(5)
C49B 0.022(3) 0.027(3) 0.025(3) -0.007(3) -0.003(3) 0.000(3)
C50B 0.015(3) 0.034(4) 0.035(4) -0.002(3) -0.003(3) 0.001(3)
C51B 0.021(3) 0.031(4) 0.033(4) -0.003(3) -0.007(3) 0.000(3)
C52B 0.027(4) 0.036(4) 0.033(4) -0.009(3) -0.006(3) -0.002(3)
C53B 0.021(3) 0.030(4) 0.037(4) -0.008(3) 0.001(3) -0.001(3)
C54B 0.018(3) 0.032(4) 0.036(4) -0.003(3) -0.005(3) 0.001(3)
C55B 0.035(4) 0.049(4) 0.049(4) -0.010(4) -0.018(3) 0.000(3)
C56B 0.072(7) 0.126(8) 0.092(7) -0.025(7) -0.010(6) 0.010(6)
C57B 0.074(6) 0.074(6) 0.093(7) 0.018(6) -0.035(6) -0.007(5)
C58B 0.062(6) 0.067(6) 0.105(7) -0.008(5) -0.048(5) -0.012(5)
C59B 0.033(4) 0.038(5) 0.049(5) -0.018(4) 0.001(4) 0.007(4)
C60B 0.123(12) 0.070(8) 0.052(7) -0.016(6) 0.033(7) 0.036(8)
C61B 0.032(5) 0.062(7) 0.114(10) -0.053(7) -0.016(6) 0.013(5)
C62B 0.045(6) 0.047(6) 0.098(9) -0.037(6) -0.025(6) 0.009(4)
C63B 0.028(4) 0.026(4) 0.025(3) 0.000(3) 0.011(3) -0.001(3)
C64B 0.030(4) 0.028(4) 0.047(5) 0.005(3) 0.007(3) 0.004(3)
C65B 0.038(4) 0.031(4) 0.045(5) 0.002(3) 0.017(4) -0.009(3)
C66B 0.060(6) 0.022(4) 0.031(4) 0.009(3) 0.002(4) 0.000(4)
C67B 0.059(6) 0.032(4) 0.027(4) 0.004(3) -0.007(4) -0.003(4)
C68B 0.022(3) 0.034(4) 0.022(3) 0.008(3) -0.003(3) -0.002(3)
C69B 0.027(4) 0.036(4) 0.032(4) -0.001(3) -0.009(3) 0.000(3)
C70B 0.034(4) 0.053(5) 0.023(4) 0.008(3) -0.012(3) -0.006(4)
C71B 0.024(4) 0.043(5) 0.030(4) 0.014(3) -0.004(3) -0.008(3)
C72B 0.019(3) 0.034(4) 0.037(4) 0.011(3) -0.005(3) -0.005(3)
C73B 0.030(4) 0.053(5) 0.024(4) 0.000(3) -0.002(3) -0.005(4)
C74B 0.049(6) 0.045(6) 0.077(7) -0.014(5) 0.002(5) 0.008(5)
C75B 0.092(9) 0.049(6) 0.066(7) -0.017(5) -0.010(7) 0.016(6)
C76B 0.088(8) 0.032(5) 0.045(5) 0.002(4) -0.005(5) 0.022(5)
C77B 0.038(5) 0.056(6) 0.033(4) 0.007(4) 0.001(4) 0.030(4)
C78B 0.027(4) 0.044(5) 0.046(5) 0.010(4) -0.007(3) 0.003(3)
C79B 0.043(5) 0.068(7) 0.040(5) 0.013(4) -0.003(4) -0.015(5)
C80B 0.036(5) 0.054(6) 0.041(5) -0.001(4) 0.004(4) 0.001(4)
C1S 0.112(14) 0.069(10) 0.097(12) -0.019(8) 0.020(10) 0.005(9)
C2S 0.111(13) 0.135(15) 0.077(10) -0.010(10) -0.005(9) -0.035(12)
C3S 0.067(9) 0.120(13) 0.070(9) -0.010(9) 0.017(7) 0.005(8)
C4S 0.100(12) 0.141(15) 0.085(10) 0.030(10) -0.026(9) -0.056(11)
C5S 0.24(3) 0.123(16) 0.070(11) -0.034(11) 0.019(14) -0.054(17)
C6S 0.32(4) 0.21(3) 0.078(14) 0.029(16) -0.072(19) 0.00(3)
C7S 0.21(2) 0.076(11) 0.093(13) -0.017(10) -0.029(14) -0.032(13)
C8S 0.13(2) 0.22(3) 0.21(3) -0.13(2) -0.050(19) 0.024(18)
C9S 0.32(6) 0.037(9) 0.15(2) -0.009(11) 0.00(3) 0.013(19)
C10S 0.29(4) 0.104(17) 0.126(18) -0.006(13) 0.09(2) 0.02(2)
C32T 0.044(9) 0.050(9) 0.067(10) -0.010(8) 0.004(8) -0.007(7)
C33T 0.053(9) 0.060(10) 0.061(10) -0.010(8) -0.009(8) 0.007(8)
C34T 0.032(8) 0.049(9) 0.052(9) -0.019(7) -0.006(7) 0.007(7)
Ir1 0.03543(17) 0.02757(16) 0.03275(16) 0.00593(12) -0.00330(12) 0.00827(12)
Ir2 0.03040(16) 0.02826(15) 0.02412(14) 0.00472(11) -0.00059(11) 0.00776(11)
N1A 0.019(3) 0.024(3) 0.017(2) 0.004(2) 0.004(2) -0.002(2)
N2A 0.027(3) 0.017(3) 0.019(3) -0.001(2) 0.001(2) 0.001(2)
N3A 0.024(3) 0.017(3) 0.029(3) 0.000(2) -0.002(2) -0.003(2)
N4A 0.020(3) 0.030(3) 0.025(3) -0.004(2) -0.001(2) -0.005(2)
N5A 0.048(4) 0.020(3) 0.035(3) 0.004(3) -0.011(3) 0.001(3)
N6A 0.024(3) 0.036(4) 0.027(3) 0.008(3) 0.000(2) -0.005(3)
N1B 0.019(3) 0.015(3) 0.024(3) -0.001(2) -0.003(2) 0.000(2)
N2B 0.020(3) 0.018(3) 0.018(3) -0.006(2) 0.000(2) -0.001(2)
N3B 0.018(3) 0.022(3) 0.019(3) 0.000(2) -0.001(2) -0.002(2)
N4B 0.020(3) 0.014(2) 0.022(3) 0.000(2) 0.000(2) 0.004(2)
N5B 0.040(4) 0.027(3) 0.018(3) 0.005(2) 0.002(3) -0.003(3)
N6B 0.016(3) 0.030(3) 0.025(3) 0.004(2) 0.003(2) 0.008(2)
N1S 0.153(18) 0.143(17) 0.173(18) -0.081(14) 0.052(15) -0.023(13)
N2S 0.107(11) 0.113(11) 0.094(10) 0.004(8) 0.019(8) 0.012(9)
N3S 0.20(2) 0.142(15) 0.114(13) -0.066(12) -0.017(13) 0.036(13)
N4S 0.45(4) 0.138(16) 0.076(10) -0.042(10) 0.055(17) -0.15(2)
N5S 0.43(8) 0.17(3) 0.39(6) 0.00(3) -0.05(5) 0.16(4)
Ni1 0.0165(4) 0.0173(4) 0.0228(4) 0.0002(3) 0.0008(3) -0.0009(3)
Ni2 0.0134(4) 0.0188(4) 0.0185(4) 0.0000(3) -0.0005(3) -0.0012(3)
O1 0.109(8) 0.045(5) 0.120(8) -0.025(5) -0.028(6) 0.007(5)
O2 0.153(11) 0.056(6) 0.147(10) -0.026(6) -0.079(9) -0.003(6)

loop_
_atom_type_symbol
_atom_type_description
_atom_type_scat_dispersion_real
_atom_type_scat_dispersion_imag
_atom_type_scat_source
C C 0.0033 0.0016 'International Tables Vol C Tables 4.2.6.8 and 6.1.1.4'
H H 0.0000 0.0000 'International Tables Vol C Tables 4.2.6.8 and 6.1.1.4'
N N 0.0061 0.0033 'International Tables Vol C Tables 4.2.6.8 and 6.1.1.4'
Ni Ni 0.3393 1.1124 'International Tables Vol C Tables 4.2.6.8 and 6.1.1.4'
Ir Ir -1.4442 7.9887 'International Tables Vol C Tables 4.2.6.8 and 6.1.1.4'
O O 0.0106 0.0060 'International Tables Vol C Tables 4.2.6.8 and 6.1.1.4'

loop_
_geom_angle_atom_site_label_1
_geom_angle_atom_site_label_2
_geom_angle_atom_site_label_3
_geom_angle
C35B C36B C37B 121.6(7)
C35B C36B H36B 119.2
C37B C36B H36B 119.2
N1A C1A C20A 125.4(6)
N1A C1A C2A 109.8(6)
C20A C1A C2A 124.5(6)
C3A C2A C1A 106.8(6)
C3A C2A C63A 125.2(7)
C1A C2A C63A 127.5(7)
C2A C3A C4A 107.1(6)
C2A C3A H3A 126.5
C4A C3A H3A 126.5
N1A C4A C5A 123.5(6)
N1A C4A C3A 110.3(6)
C5A C4A C3A 125.9(6)
C6A C5A C4A 120.5(6)
C6A C5A C21A 118.3(6)
C4A C5A C21A 120.8(6)
N2A C6A C5A 125.9(6)
N2A C6A C7A 109.4(6)
C5A C6A C7A 124.3(7)
C8A C7A C6A 106.4(7)
C8A C7A H7A 126.8
C6A C7A H7A 126.8
C7A C8A C9A 107.9(6)
C7A C8A H8A 126.0
C9A C8A H8A 126.0
N2A C9A C10A 124.5(7)
N2A C9A C8A 109.8(6)
C10A C9A C8A 125.0(7)
C11A C10A C9A 120.5(6)
C11A C10A C35A 119.2(6)
C9A C10A C35A 120.4(7)
N3A C11A C10A 124.8(7)
N3A C11A C12A 110.4(7)
C10A C11A C12A 124.3(7)
C13A C12A C11A 106.5(7)
C13A C12A H12A 126.7
C11A C12A H12A 126.7
C12A C13A C14A 108.1(7)
C12A C13A H13A 125.9
C14A C13A H13A 125.9
N3A C14A C15A 125.1(6)
N3A C14A C13A 109.2(7)
C15A C14A C13A 125.2(7)
C14A C15A C16A 120.0(7)
C14A C15A C49A 117.4(7)
C16A C15A C49A 122.6(7)
N4A C16A C15A 124.4(7)
N4A C16A C17A 109.6(6)
C15A C16A C17A 125.9(7)
C18A C17A C16A 108.0(6)
C18A C17A H17A 126.0
C16A C17A H17A 126.0
C17A C18A C19A 104.4(6)
C17A C18A C68A 125.7(7)
C19A C18A C68A 127.2(7)
N4A C19A C20A 126.3(6)
N4A C19A C18A 111.8(6)
C20A C19A C18A 121.2(6)
C1A C20A C19A 116.8(6)
C1A C20A Ir1 121.9(5)
C19A C20A Ir1 121.3(5)
C22A C21A C26A 118.1(7)
C22A C21A C5A 122.0(6)
C26A C21A C5A 119.5(6)
C21A C22A C23A 122.7(7)
C21A C22A H22A 118.7
C23A C22A H22A 118.7
C22A C23A C24A 117.4(7)
C22A C23A C27A 120.8(7)
C24A C23A C27A 121.6(7)
C25A C24A C23A 121.9(7)
C25A C24A H24A 119.0
C23A C24A H24A 119.0
C26A C25A C24A 117.8(7)
C26A C25A C31A 120.1(7)
C24A C25A C31A 122.1(7)
C25A C26A C21A 122.0(7)
C25A C26A H26A 119.0
C21A C26A H26A 119.0
C30A C27A C28A 109.0(9)
C30A C27A C29A 110.5(9)
C28A C27A C29A 108.5(8)
C30A C27A C23A 110.9(7)
C28A C27A C23A 111.7(7)
C29A C27A C23A 106.2(7)
C27A C28A H28A 109.5
C27A C28A H28B 109.5
H28A C28A H28B 109.5
C27A C28A H28C 109.5
H28A C28A H28C 109.5
H28B C28A H28C 109.5
C27A C29A H29A 109.5
C27A C29A H29B 109.5
H29A C29A H29B 109.5
C27A C29A H29C 109.5
H29A C29A H29C 109.5
H29B C29A H29C 109.5
C27A C30A H30A 109.5
C27A C30A H30B 109.5
H30A C30A H30B 109.5
C27A C30A H30C 109.5
H30A C30A H30C 109.5
H30B C30A H30C 109.5
C32A C31A C34A 110.5(10)
C32A C31A C33A 107.4(9)
C34A C31A C33A 108.2(10)
C32A C31A C25A 109.2(8)
C34A C31A C25A 108.1(8)
C33A C31A C25A 113.4(8)
C31A C32A H32A 109.5
C31A C32A H32B 109.5
H32A C32A H32B 109.5
C31A C32A H32C 109.5
H32A C32A H32C 109.5
H32B C32A H32C 109.5
C31A C33A H33A 109.5
C31A C33A H33B 109.5
H33A C33A H33B 109.5
C31A C33A H33C 109.5
H33A C33A H33C 109.5
H33B C33A H33C 109.5
C31A C34A H34A 109.5
C31A C34A H34B 109.5
H34A C34A H34B 109.5
C31A C34A H34C 109.5
H34A C34A H34C 109.5
H34B C34A H34C 109.5
C40A C35A C36A 120.0(7)
C40A C35A C10A 124.4(7)
C36A C35A C10A 115.6(6)
C35A C36A C37A 120.6(7)
C35A C36A H36A 119.7
C37A C36A H36A 119.7
C36A C37A C38A 117.7(7)
C36A C37A C41A 118.6(7)
C38A C37A C41A 123.7(7)
C39A C38A C37A 122.7(7)
C39A C38A H38A 118.7
C37A C38A H38A 118.7
C38A C39A C40A 117.8(7)
C38A C39A C45A 119.9(7)
C40A C39A C45A 122.2(8)
C35A C40A C39A 121.2(7)
C35A C40A H40A 119.4
C39A C40A H40A 119.4
C42A C41A C44A 110.3(9)
C42A C41A C43A 108.8(10)
C44A C41A C43A 109.9(11)
C42A C41A C37A 111.8(8)
C44A C41A C37A 106.5(9)
C43A C41A C37A 109.4(8)
C41A C42A H42A 109.5
C41A C42A H42B 109.5
H42A C42A H42B 109.5
C41A C42A H42C 109.5
H42A C42A H42C 109.5
H42B C42A H42C 109.5
C41A C43A H43A 109.5
C41A C43A H43B 109.5
H43A C43A H43B 109.5
C41A C43A H43C 109.5
H43A C43A H43C 109.5
H43B C43A H43C 109.5
C41A C44A H44A 109.5
C41A C44A H44B 109.5
H44A C44A H44B 109.5
C41A C44A H44C 109.5
H44A C44A H44C 109.5
H44B C44A H44C 109.5
C48A C45A C47A 110.6(12)
C48A C45A C46A 107.4(14)
C47A C45A C46A 107.3(13)
C48A C45A C39A 110.1(10)
C47A C45A C39A 110.9(8)
C46A C45A C39A 110.5(10)
C45A C46A H46A 109.5
C45A C46A H46B 109.5
H46A C46A H46B 109.5
C45A C46A H46C 109.5
H46A C46A H46C 109.5
H46B C46A H46C 109.5
C45A C47A H47A 109.5
C45A C47A H47B 109.5
H47A C47A H47B 109.5
C45A C47A H47C 109.5
H47A C47A H47C 109.5
H47B C47A H47C 109.5
C45A C48A H48A 109.5
C45A C48A H48B 109.5
H48A C48A H48B 109.5
C45A C48A H48C 109.5
H48A C48A H48C 109.5
H48B C48A H48C 109.5
C50A C49A C54A 118.9(7)
C50A C49A C15A 123.0(7)
C54A C49A C15A 118.1(7)
C49A C50A C51A 121.5(7)
C49A C50A H50A 119.2
C51A C50A H50A 119.2
C50A C51A C52A 116.9(8)
C50A C51A C55A 121.4(8)
C52A C51A C55A 121.6(8)
C51A C52A C53A 123.1(8)
C51A C52A H52A 118.4
C53A C52A H52A 118.4
C54A C53A C52A 116.9(8)
C54A C53A C59A 122.3(8)
C52A C53A C59A 120.5(8)
C53A C54A C49A 122.5(8)
C53A C54A H54A 118.7
C49A C54A H54A 118.7
C58A C55A C51A 107.4(8)
C58A C55A C57A 108.8(10)
C51A C55A C57A 111.7(8)
C58A C55A C56A 109.9(9)
C51A C55A C56A 110.9(8)
C57A C55A C56A 108.0(10)
C55A C56A H56A 109.5
C55A C56A H56B 109.5
H56A C56A H56B 109.5
C55A C56A H56C 109.5
H56A C56A H56C 109.5
H56B C56A H56C 109.5
C55A C57A H57A 109.5
C55A C57A H57B 109.5
H57A C57A H57B 109.5
C55A C57A H57C 109.5
H57A C57A H57C 109.5
H57B C57A H57C 109.5
C55A C58A H58A 109.5
C55A C58A H58B 109.5
H58A C58A H58B 109.5
C55A C58A H58C 109.5
H58A C58A H58C 109.5
H58B C58A H58C 109.5
C60A C59A C61A 108.9(13)
C60A C59A C62A 110.2(12)
C61A C59A C62A 104.9(11)
C60A C59A C53A 108.9(12)
C61A C59A C53A 111.2(8)
C62A C59A C53A 112.7(9)
C59A C60A H60A 109.5
C59A C60A H60B 109.5
H60A C60A H60B 109.5
C59A C60A H60C 109.5
H60A C60A H60C 109.5
H60B C60A H60C 109.5
C59A C61A H61A 109.5
C59A C61A H61B 109.5
H61A C61A H61B 109.5
C59A C61A H61C 109.5
H61A C61A H61C 109.5
H61B C61A H61C 109.5
C59A C62A H62A 109.5
C59A C62A H62B 109.5
H62A C62A H62B 109.5
C59A C62A H62C 109.5
H62A C62A H62C 109.5
H62B C62A H62C 109.5
N5A C63A C64A 120.9(7)
N5A C63A C2A 119.2(7)
C64A C63A C2A 119.9(7)
C63A C64A C65A 120.2(8)
C63A C64A H64A 119.9
C65A C64A H64A 119.9
C66A C65A C64A 119.6(8)
C66A C65A H65A 120.2
C64A C65A H65A 120.2
C65A C66A C67A 118.0(8)
C65A C66A H66A 121.0
C67A C66A H66A 121.0
N5A C67A C66A 124.5(9)
N5A C67A H67A 117.7
C66A C67A H67A 117.7
N6A C68A C69A 120.2(7)
N6A C68A C18A 121.2(7)
C69A C68A C18A 118.6(8)
C70A C69A C68A 121.0(8)
C70A C69A H69A 119.5
C68A C69A H69A 119.5
C69A C70A C71A 118.2(8)
C69A C70A H70A 120.9
C71A C70A H70A 120.9
C72A C71A C70A 118.4(7)
C72A C71A H71A 120.8
C70A C71A H71A 120.8
N6A C72A C71A 124.1(9)
N6A C72A H72A 118.0
C71A C72A H72A 118.0
C74A C73A C80A 116.3(8)
C74A C73A Ir1 105.8(7)
C80A C73A Ir1 108.0(6)
C74A C73A H73A 109.0
C80A C73A H73A 108.7
Ir1 C73A H73A 108.7
O1 C74A C73A 122.0(11)
O1 C74A C75A 122.2(10)
C73A C74A C75A 115.5(11)
C76A C75A C74A 109.5(11)
C76A C75A H75A 109.6
C74A C75A H75A 109.6
C76A C75A H75B 109.9
C74A C75A H75B 110.1
H75A C75A H75B 108.2
C75A C76A C77A 123.1(12)
C75A C76A Ir1 106.9(7)
C77A C76A Ir1 65.6(5)
C75A C76A H76A 116.6
C77A C76A H76A 116.3
Ir1 C76A H76A 116.3
C78A C77A C76A 122.3(10)
C78A C77A Ir1 68.6(5)
C76A C77A Ir1 75.4(6)
C78A C77A H77A 118.6
C76A C77A H77A 117.9
Ir1 C77A H77A 118.4
C77A C78A C79A 123.3(9)
C77A C78A Ir1 74.1(6)
C79A C78A Ir1 111.1(6)
C77A C78A H78A 113.9
C79A C78A H78A 113.9
Ir1 C78A H78A 113.9
C80A C79A C78A 112.8(8)
C80A C79A H79A 109.0
C78A C79A H79A 109.1
C80A C79A H79B 109.1
C78A C79A H79B 108.9
H79A C79A H79B 107.8
C79A C80A C73A 112.4(8)
C79A C80A H80A 109.1
C73A C80A H80A 108.9
C79A C80A H80B 109.2
C73A C80A H80B 109.3
H80A C80A H80B 107.9
N1B C1B C20B 125.9(6)
N1B C1B C2B 110.9(6)
C20B C1B C2B 122.8(6)
C3B C2B C1B 105.8(6)
C3B C2B C63B 126.7(7)
C1B C2B C63B 127.2(7)
C2B C3B C4B 107.6(6)
C2B C3B H3B 126.2
C4B C3B H3B 126.2
N1B C4B C5B 124.2(6)
N1B C4B C3B 109.8(6)
C5B C4B C3B 125.3(6)
C6B C5B C4B 120.2(6)
C6B C5B C21B 117.3(6)
C4B C5B C21B 122.1(6)
N2B C6B C5B 125.4(6)
N2B C6B C7B 109.3(6)
C5B C6B C7B 124.8(6)
C8B C7B C6B 107.1(6)
C8B C7B H7B 126.5
C6B C7B H7B 126.5
C7B C8B C9B 107.1(6)
C7B C8B H8B 126.4
C9B C8B H8B 126.4
N2B C9B C10B 124.9(6)
N2B C9B C8B 110.3(6)
C10B C9B C8B 124.4(6)
C9B C10B C11B 120.4(6)
C9B C10B C35B 119.5(6)
C11B C10B C35B 120.1(6)
N3B C11B C10B 124.3(6)
N3B C11B C12B 110.3(6)
C10B C11B C12B 125.0(6)
C13B C12B C11B 107.3(6)
C13B C12B H12B 126.4
C11B C12B H12B 126.4
C12B C13B C14B 107.2(6)
C12B C13B H13B 126.4
C14B C13B H13B 126.4
N3B C14B C15B 124.9(6)
N3B C14B C13B 109.2(6)
C15B C14B C13B 125.5(6)
C16B C15B C14B 120.8(6)
C16B C15B C49B 120.1(6)
C14B C15B C49B 119.0(6)
N4B C16B C15B 124.0(6)
N4B C16B C17B 108.8(6)
C15B C16B C17B 127.0(7)
C18B C17B C16B 107.7(6)
C18B C17B H17B 126.1
C16B C17B H17B 126.1
C17B C18B C19B 106.8(6)
C17B C18B C68B 127.0(7)
C19B C18B C68B 125.1(7)
N4B C19B C20B 125.8(6)
N4B C19B C18B 110.0(6)
C20B C19B C18B 123.5(6)
C19B C20B C1B 116.2(6)
C19B C20B Ir2 121.4(5)
C1B C20B Ir2 122.4(5)
C26B C21B C22B 118.5(6)
C26B C21B C5B 119.9(6)
C22B C21B C5B 121.3(6)
C21B C22B C23B 122.4(7)
C21B C22B H22B 118.8
C23B C22B H22B 118.8
C22B C23B C24B 117.1(7)
C22B C23B C27B 121.6(7)
C24B C23B C27B 121.1(7)
C23B C24B C25B 122.7(7)
C23B C24B H24B 118.7
C25B C24B H24B 118.7
C24B C25B C26B 117.3(7)
C24B C25B C31B 121.0(7)
C26B C25B C31B 121.7(7)
C21B C26B C25B 122.0(7)
C21B C26B H26B 119.0
C25B C26B H26B 119.0
C23B C27B C30B 112.2(7)
C23B C27B C29B 113.1(7)
C30B C27B C29B 107.2(8)
C23B C27B C28B 107.4(7)
C30B C27B C28B 107.7(8)
C29B C27B C28B 109.1(8)
C27B C28B H28D 109.5
C27B C28B H28E 109.5
H28D C28B H28E 109.5
C27B C28B H28F 109.5
H28D C28B H28F 109.5
H28E C28B H28F 109.5
C27B C29B H29D 109.5
C27B C29B H29E 109.5
H29D C29B H29E 109.5
C27B C29B H29F 109.5
H29D C29B H29F 109.5
H29E C29B H29F 109.5
C27B C30B H30D 109.5
C27B C30B H30E 109.5
H30D C30B H30E 109.5
C27B C30B H30F 109.5
H30D C30B H30F 109.5
H30E C30B H30F 109.5
C32T C31B C34B 59.7(15)
C32T C31B C33B 141.5(15)
C34B C31B C33B 113.0(13)
C32T C31B C33T 105.6(19)
C34B C31B C33T 142.2(15)
C33B C31B C33T 54.8(15)
C32T C31B C32B 52.0(14)
C34B C31B C32B 108.8(12)
C33B C31B C32B 107.7(12)
C33T C31B C32B 55.8(15)
C32T C31B C34T 107.3(17)
C34B C31B C34T 54.8(13)
C33B C31B C34T 58.8(14)
C33T C31B C34T 106.8(17)
C32B C31B C34T 131.8(12)
C32T C31B C25B 112.2(13)
C34B C31B C25B 108.0(9)
C33B C31B C25B 105.9(10)
C33T C31B C25B 109.7(13)
C32B C31B C25B 113.5(9)
C34T C31B C25B 114.7(11)
C31B C32B H32D 109.5
C31B C32B H32E 109.5
C31B C32B H32F 109.5
C31B C33B H33D 109.5
C31B C33B H33E 109.5
C31B C33B H33F 109.5
C31B C34B H34D 109.5
C31B C34B H34E 109.5
C31B C34B H34F 109.5
C40B C35B C36B 118.9(6)
C40B C35B C10B 124.6(6)
C36B C35B C10B 116.5(6)
C38B C37B C36B 117.2(7)
C38B C37B C41B 123.7(7)
C36B C37B C41B 119.0(7)
C39B C38B C37B 122.5(7)
C39B C38B H38B 118.8
C37B C38B H38B 118.8
C38B C39B C40B 118.6(7)
C38B C39B C45B 120.3(7)
C40B C39B C45B 121.1(7)
C35B C40B C39B 121.2(7)
C35B C40B H40B 119.4
C39B C40B H40B 119.4
C43B C41B C42B 111.3(10)
C43B C41B C44B 107.5(9)
C42B C41B C44B 108.4(8)
C43B C41B C37B 110.8(8)
C42B C41B C37B 107.1(8)
C44B C41B C37B 111.7(8)
C41B C42B H42D 109.5
C41B C42B H42E 109.5
H42D C42B H42E 109.5
C41B C42B H42F 109.5
H42D C42B H42F 109.5
H42E C42B H42F 109.5
C41B C43B H43D 109.5
C41B C43B H43E 109.5
H43D C43B H43E 109.5
C41B C43B H43F 109.5
H43D C43B H43F 109.5
H43E C43B H43F 109.5
C41B C44B H44D 109.5
C41B C44B H44E 109.5
H44D C44B H44E 109.5
C41B C44B H44F 109.5
H44D C44B H44F 109.5
H44E C44B H44F 109.5
C46B C45B C48B 114.1(12)
C46B C45B C47B 109.1(12)
C48B C45B C47B 100.7(11)
C46B C45B C39B 109.9(10)
C48B C45B C39B 110.5(9)
C47B C45B C39B 112.3(9)
C45B C46B H46D 109.5
C45B C46B H46E 109.0
H46D C46B H46E 109.5
C45B C46B H46F 109.9
H46D C46B H46F 109.5
H46E C46B H46F 109.5
C45B C47B H47D 109.5
C45B C47B H47E 109.5
H47D C47B H47E 109.5
C45B C47B H47F 109.5
H47D C47B H47F 109.5
H47E C47B H47F 109.5
C45B C48B H48D 109.5
C45B C48B H48E 109.5
H48D C48B H48E 109.5
C45B C48B H48F 109.5
H48D C48B H48F 109.5
H48E C48B H48F 109.5
C50B C49B C54B 119.4(7)
C50B C49B C15B 122.4(6)
C54B C49B C15B 118.2(6)
C49B C50B C51B 121.8(7)
C49B C50B H50B 119.1
C51B C50B H50B 119.1
C50B C51B C52B 117.5(7)
C50B C51B C55B 121.4(7)
C52B C51B C55B 121.0(7)
C51B C52B C53B 122.1(7)
C51B C52B H52B 118.9
C53B C52B H52B 118.9
C54B C53B C52B 118.7(7)
C54B C53B C59B 122.0(7)
C52B C53B C59B 119.2(7)
C53B C54B C49B 120.5(7)
C53B C54B H54B 119.7
C49B C54B H54B 119.7
C56B C55B C58B 110.0(11)
C56B C55B C51B 111.3(9)
C58B C55B C51B 112.0(8)
C56B C55B C57B 112.4(11)
C58B C55B C57B 103.9(9)
C51B C55B C57B 107.0(8)
C55B C56B H56D 109.5
C55B C56B H56E 109.5
H56D C56B H56E 109.5
C55B C56B H56F 109.5
H56D C56B H56F 109.5
H56E C56B H56F 109.5
C55B C57B H57D 109.5
C55B C57B H57E 109.5
H57D C57B H57E 109.5
C55B C57B H57F 109.5
H57D C57B H57F 109.5
H57E C57B H57F 109.5
C55B C58B H58D 109.5
C55B C58B H58E 109.5
H58D C58B H58E 109.5
C55B C58B H58F 109.5
H58D C58B H58F 109.5
H58E C58B H58F 109.5
C61B C59B C62B 107.8(9)
C61B C59B C60B 110.7(10)
C62B C59B C60B 108.2(9)
C61B C59B C53B 112.6(7)
C62B C59B C53B 109.6(7)
C60B C59B C53B 107.8(8)
C59B C60B H60D 109.5
C59B C60B H60E 109.5
H60D C60B H60E 109.5
C59B C60B H60F 109.5
H60D C60B H60F 109.5
H60E C60B H60F 109.5
C59B C61B H61D 109.5
C59B C61B H61E 109.5
H61D C61B H61E 109.5
C59B C61B H61F 109.5
H61D C61B H61F 109.5
H61E C61B H61F 109.5
C59B C62B H62D 109.5
C59B C62B H62E 109.5
H62D C62B H62E 109.5
C59B C62B H62F 109.5
H62D C62B H62F 109.5
H62E C62B H62F 109.5
N5B C63B C64B 119.9(7)
N5B C63B C2B 121.2(7)
C64B C63B C2B 118.9(7)
C65B C64B C63B 121.2(8)
C65B C64B H64B 119.4
C63B C64B H64B 119.4
C66B C65B C64B 117.2(8)
C66B C65B H65B 121.4
C64B C65B H65B 121.4
C67B C66B C65B 119.9(7)
C67B C66B H66B 120.1
C65B C66B H66B 120.1
C66B C67B N5B 123.7(8)
C66B C67B H67B 118.1
N5B C67B H67B 118.1
N6B C68B C69B 119.6(6)
N6B C68B C18B 122.1(6)
C69B C68B C18B 118.2(7)
C70B C69B C68B 121.3(8)
C70B C69B H69B 119.3
C68B C69B H69B 119.3
C69B C70B C71B 118.5(7)
C69B C70B H70B 120.7
C71B C70B H70B 120.7
C72B C71B C70B 118.6(7)
C72B C71B H71B 120.7
C70B C71B H71B 120.7
N6B C72B C71B 123.7(8)
N6B C72B H72B 118.2
C71B C72B H72B 118.2
C74B C73B C80B 118.4(8)
C74B C73B Ir2 105.9(7)
C80B C73B Ir2 108.3(6)
C74B C73B H73B 107.9
C80B C73B H73B 108.0
Ir2 C73B H73B 107.9
O2 C74B C73B 124.2(11)
O2 C74B C75B 117.1(10)
C73B C74B C75B 118.6(10)
C76B C75B C74B 107.9(9)
C76B C75B H75C 109.8
C74B C75B H75C 110.0
C76B C75B H75D 110.3
C74B C75B H75D 110.3
H75C C75B H75D 108.5
C77B C76B C75B 126.7(10)
C77B C76B Ir2 66.5(4)
C75B C76B Ir2 107.0(7)
C77B C76B H76B 115.1
C75B C76B H76B 114.8
Ir2 C76B H76B 115.0
C78B C77B C76B 121.8(9)
C78B C77B Ir2 67.1(4)
C76B C77B Ir2 75.8(6)
C78B C77B H77B 118.6
C76B C77B H77B 118.2
Ir2 C77B H77B 118.5
C77B C78B C79B 120.3(9)
C77B C78B Ir2 74.5(5)
C79B C78B Ir2 111.5(6)
C77B C78B H78B 114.7
C79B C78B H78B 114.7
Ir2 C78B H78B 114.6
C80B C79B C78B 111.0(7)
C80B C79B H79C 109.4
C78B C79B H79C 109.4
C80B C79B H79D 109.5
C78B C79B H79D 109.4
H79C C79B H79D 108.0
C79B C80B C73B 110.2(7)
C79B C80B H80C 109.6
C73B C80B H80C 109.6
C79B C80B H80D 109.6
C73B C80B H80D 109.7
H80C C80B H80D 108.2
N1S C1S C2S 179(2)
C1S C2S H2S1 109.5
C1S C2S H2S2 109.1
H2S1 C2S H2S2 109.5
C1S C2S H2S3 109.8
H2S1 C2S H2S3 109.5
H2S2 C2S H2S3 109.5
N2S C3S C4S 177.4(19)
C3S C4S H4S1 109.4
C3S C4S H4S2 109.7
H4S1 C4S H4S2 109.5
C3S C4S H4S3 109.3
H4S1 C4S H4S3 109.5
H4S2 C4S H4S3 109.5
N3S C5S C6S 166(3)
C5S C6S H6S1 109.6
C5S C6S H6S2 109.1
H6S1 C6S H6S2 109.5
C5S C6S H6S3 109.7
H6S1 C6S H6S3 109.5
H6S2 C6S H6S3 109.5
N4S C7S C8S 178(3)
C7S C8S H8S1 109.7
C7S C8S H8S2 109.2
H8S1 C8S H8S2 109.5
C7S C8S H8S3 109.5
H8S1 C8S H8S3 109.5
H8S2 C8S H8S3 109.5
N5S C9S C10S 171(6)
C9S C10S H10A 109.3
C9S C10S H10B 109.6
H10A C10S H10B 109.5
C9S C10S H10C 109.4
H10A C10S H10C 109.5
H10B C10S H10C 109.5
C31B C32T H32G 109.5
C31B C32T H32H 109.5
C31B C32T H32I 109.5
C31B C33T H33G 109.5
C31B C33T H33H 109.5
C31B C33T H33I 109.5
C31B C34T H34G 109.5
C31B C34T H34H 109.5
C31B C34T H34I 109.5
C20A Ir1 C73A 90.0(3)
C20A Ir1 N5A 88.1(3)
C73A Ir1 N5A 87.7(3)
C20A Ir1 C78A 98.8(3)
C73A Ir1 C78A 82.8(3)
N5A Ir1 C78A 168.2(3)
C20A Ir1 N6A 88.1(3)
C73A Ir1 N6A 175.3(3)
N5A Ir1 N6A 96.6(2)
C78A Ir1 N6A 93.2(3)
C20A Ir1 C77A 133.3(4)
C73A Ir1 C77A 96.5(4)
N5A Ir1 C77A 138.1(3)
C78A Ir1 C77A 37.3(3)
N6A Ir1 C77A 81.7(3)
C20A Ir1 C76A 165.1(4)
C73A Ir1 C76A 79.8(4)
N5A Ir1 C76A 102.2(4)
C78A Ir1 C76A 69.3(4)
N6A Ir1 C76A 101.2(3)
C77A Ir1 C76A 39.0(5)
C20B Ir2 C73B 89.8(3)
C20B Ir2 C78B 98.7(3)
C73B Ir2 C78B 82.7(3)
C20B Ir2 N5B 88.5(3)
C73B Ir2 N5B 87.4(3)
C78B Ir2 N5B 167.7(3)
C20B Ir2 N6B 88.4(3)
C73B Ir2 N6B 175.1(3)
C78B Ir2 N6B 93.1(3)
N5B Ir2 N6B 97.2(2)
C20B Ir2 C77B 134.5(3)
C73B Ir2 C77B 96.2(3)
C78B Ir2 C77B 38.4(3)
N5B Ir2 C77B 136.7(3)
N6B Ir2 C77B 81.9(3)
C20B Ir2 C76B 164.7(3)
C73B Ir2 C76B 79.7(3)
C78B Ir2 C76B 69.2(4)
N5B Ir2 C76B 102.0(4)
N6B Ir2 C76B 101.2(3)
C77B Ir2 C76B 37.7(4)
C4A N1A C1A 105.9(6)
C4A N1A Ni1 128.0(5)
C1A N1A Ni1 126.1(5)
C9A N2A C6A 106.3(6)
C9A N2A Ni1 126.7(5)
C6A N2A Ni1 127.0(4)
C11A N3A C14A 105.5(6)
C11A N3A Ni1 127.2(5)
C14A N3A Ni1 127.3(5)
C19A N4A C16A 105.9(6)
C19A N4A Ni1 126.4(5)
C16A N4A Ni1 127.5(5)
C67A N5A C63A 116.7(7)
C67A N5A Ir1 117.2(6)
C63A N5A Ir1 124.3(5)
C68A N6A C72A 118.1(7)
C68A N6A Ir1 123.7(5)
C72A N6A Ir1 118.2(6)
C1B N1B C4B 105.7(5)
C1B N1B Ni2 126.3(5)
C4B N1B Ni2 127.9(4)
C9B N2B C6B 105.9(5)
C9B N2B Ni2 126.6(5)
C6B N2B Ni2 127.5(4)
C11B N3B C14B 105.7(6)
C11B N3B Ni2 126.9(5)
C14B N3B Ni2 127.4(4)
C19B N4B C16B 106.3(5)
C19B N4B Ni2 126.2(5)
C16B N4B Ni2 127.3(4)
C63B N5B C67B 118.0(7)
C63B N5B Ir2 123.3(5)
C67B N5B Ir2 116.7(6)
C72B N6B C68B 118.2(6)
C72B N6B Ir2 119.0(5)
C68B N6B Ir2 122.7(4)
N3A Ni1 N2A 90.1(2)
N3A Ni1 N1A 178.1(2)
N2A Ni1 N1A 89.7(2)
N3A Ni1 N4A 89.8(3)
N2A Ni1 N4A 179.5(3)
N1A Ni1 N4A 90.4(2)
N1B Ni2 N2B 89.6(2)
N1B Ni2 N3B 178.7(2)
N2B Ni2 N3B 90.6(2)
N1B Ni2 N4B 90.3(2)
N2B Ni2 N4B 179.4(2)
N3B Ni2 N4B 89.5(2)

loop_
_geom_bond_atom_site_label_1
_geom_bond_atom_site_label_2
_geom_bond_distance
C36B C35B 1.389(10)
C36B C37B 1.403(10)
C36B H36B 0.9300
C1A N1A 1.385(8)
C1A C20A 1.391(10)
C1A C2A 1.428(10)
C2A C3A 1.381(10)
C2A C63A 1.469(9)
C3A C4A 1.413(9)
C3A H3A 0.9300
C4A N1A 1.383(9)
C4A C5A 1.410(9)
C5A C6A 1.380(9)
C5A C21A 1.496(10)
C6A N2A 1.377(9)
C6A C7A 1.446(9)
C7A C8A 1.356(11)
C7A H7A 0.9300
C8A C9A 1.420(10)
C8A H8A 0.9300
C9A N2A 1.377(8)
C9A C10A 1.393(10)
C10A C11A 1.382(11)
C10A C35A 1.500(9)
C11A N3A 1.374(9)
C11A C12A 1.441(11)
C12A C13A 1.343(12)
C12A H12A 0.9300
C13A C14A 1.435(10)
C13A H13A 0.9300
C14A N3A 1.391(9)
C14A C15A 1.397(11)
C15A C16A 1.401(10)
C15A C49A 1.482(10)
C16A N4A 1.377(9)
C16A C17A 1.418(10)
C17A C18A 1.375(10)
C17A H17A 0.9300
C18A C19A 1.442(10)
C18A C68A 1.446(10)
C19A N4A 1.346(9)
C19A C20A 1.415(10)
C20A Ir1 1.994(7)
C21A C22A 1.377(10)
C21A C26A 1.390(9)
C22A C23A 1.387(10)
C22A H22A 0.9300
C23A C24A 1.398(11)
C23A C27A 1.543(11)
C24A C25A 1.393(11)
C24A H24A 0.9300
C25A C26A 1.388(10)
C25A C31A 1.539(11)
C26A H26A 0.9300
C27A C30A 1.498(14)
C27A C28A 1.524(14)
C27A C29A 1.538(12)
C28A H28A 0.9600
C28A H28B 0.9600
C28A H28C 0.9600
C29A H29A 0.9600
C29A H29B 0.9600
C29A H29C 0.9600
C30A H30A 0.9600
C30A H30B 0.9600
C30A H30C 0.9600
C31A C32A 1.514(16)
C31A C34A 1.538(18)
C31A C33A 1.538(13)
C32A H32A 0.9600
C32A H32B 0.9600
C32A H32C 0.9600
C33A H33A 0.9600
C33A H33B 0.9600
C33A H33C 0.9600
C34A H34A 0.9600
C34A H34B 0.9600
C34A H34C 0.9600
C35A C40A 1.386(10)
C35A C36A 1.391(10)
C36A C37A 1.396(10)
C36A H36A 0.9300
C37A C38A 1.405(11)
C37A C41A 1.543(11)
C38A C39A 1.387(11)
C38A H38A 0.9300
C39A C40A 1.393(11)
C39A C45A 1.528(11)
C40A H40A 0.9300
C41A C42A 1.508(13)
C41A C44A 1.512(18)
C41A C43A 1.527(16)
C42A H42A 0.9600
C42A H42B 0.9600
C42A H42C 0.9600
C43A H43A 0.9600
C43A H43B 0.9600
C43A H43C 0.9600
C44A H44A 0.9600
C44A H44B 0.9600
C44A H44C 0.9600
C45A C48A 1.482(18)
C45A C47A 1.506(16)
C45A C46A 1.505(18)
C46A H46A 0.9600
C46A H46B 0.9600
C46A H46C 0.9600
C47A H47A 0.9600
C47A H47B 0.9600
C47A H47C 0.9600
C48A H48A 0.9600
C48A H48B 0.9600
C48A H48C 0.9600
C49A C50A 1.386(10)
C49A C54A 1.388(11)
C50A C51A 1.396(11)
C50A H50A 0.9300
C51A C52A 1.398(12)
C51A C55A 1.526(12)
C52A C53A 1.400(12)
C52A H52A 0.9300
C53A C54A 1.371(12)
C53A C59A 1.535(12)
C54A H54A 0.9300
C55A C58A 1.515(14)
C55A C57A 1.526(15)
C55A C56A 1.537(15)
C56A H56A 0.9600
C56A H56B 0.9600
C56A H56C 0.9600
C57A H57A 0.9600
C57A H57B 0.9600
C57A H57C 0.9600
C58A H58A 0.9600
C58A H58B 0.9600
C58A H58C 0.9600
C59A C60A 1.48(2)
C59A C61A 1.493(16)
C59A C62A 1.515(17)
C60A H60A 0.9600
C60A H60B 0.9600
C60A H60C 0.9600
C61A H61A 0.9600
C61A H61B 0.9600
C61A H61C 0.9600
C62A H62A 0.9600
C62A H62B 0.9600
C62A H62C 0.9600
C63A N5A 1.374(10)
C63A C64A 1.383(11)
C64A C65A 1.390(11)
C64A H64A 0.9300
C65A C66A 1.360(13)
C65A H65A 0.9300
C66A C67A 1.377(13)
C66A H66A 0.9300
C67A N5A 1.356(10)
C67A H67A 0.9300
C68A N6A 1.348(11)
C68A C69A 1.408(11)
C69A C70A 1.378(11)
C69A H69A 0.9300
C70A C71A 1.392(13)
C70A H70A 0.9300
C71A C72A 1.371(12)
C71A H71A 0.9300
C72A N6A 1.359(9)
C72A H72A 0.9300
C73A C74A 1.437(13)
C73A C80A 1.558(13)
C73A Ir1 2.087(8)
C73A H73A 0.9800
C74A O1 1.235(14)
C74A C75A 1.516(17)
C75A C76A 1.464(19)
C75A H75A 0.9700
C75A H75B 0.9700
C76A C77A 1.528(18)
C76A Ir1 2.351(10)
C76A H76A 0.9800
C77A C78A 1.393(13)
C77A Ir1 2.213(10)
C77A H77A 0.9800
C78A C79A 1.533(12)
C78A Ir1 2.143(9)
C78A H78A 0.9800
C79A C80A 1.491(14)
C79A H79A 0.9700
C79A H79B 0.9700
C80A H80A 0.9700
C80A H80B 0.9700
C1B N1B 1.368(8)
C1B C20B 1.416(9)
C1B C2B 1.434(10)
C2B C3B 1.368(10)
C2B C63B 1.473(10)
C3B C4B 1.423(10)
C3B H3B 0.9300
C4B N1B 1.380(8)
C4B C5B 1.400(10)
C5B C6B 1.380(9)
C5B C21B 1.491(10)
C6B N2B 1.379(8)
C6B C7B 1.447(9)
C7B C8B 1.343(10)
C7B H7B 0.9300
C8B C9B 1.431(9)
C8B H8B 0.9300
C9B N2B 1.370(8)
C9B C10B 1.398(10)
C10B C11B 1.401(10)
C10B C35B 1.489(9)
C11B N3B 1.374(8)
C11B C12B 1.422(10)
C12B C13B 1.346(11)
C12B H12B 0.9300
C13B C14B 1.441(10)
C13B H13B 0.9300
C14B N3B 1.381(9)
C14B C15B 1.388(10)
C15B C16B 1.386(10)
C15B C49B 1.488(10)
C16B N4B 1.384(9)
C16B C17B 1.429(9)
C17B C18B 1.358(10)
C17B H17B 0.9300
C18B C19B 1.425(9)
C18B C68B 1.485(9)
C19B N4B 1.372(8)
C19B C20B 1.403(10)
C20B Ir2 1.976(7)
C21B C26B 1.385(10)
C21B C22B 1.385(10)
C22B C23B 1.394(10)
C22B H22B 0.9300
C23B C24B 1.396(11)
C23B C27B 1.506(11)
C24B C25B 1.397(11)
C24B H24B 0.9300
C25B C26B 1.400(10)
C25B C31B 1.536(11)
C26B H26B 0.9300
C27B C30B 1.513(13)
C27B C29B 1.525(13)
C27B C28B 1.541(12)
C28B H28D 0.9600
C28B H28E 0.9600
C28B H28F 0.9600
C29B H29D 0.9600
C29B H29E 0.9600
C29B H29F 0.9600
C30B H30D 0.9600
C30B H30E 0.9600
C30B H30F 0.9600
C31B C32T 1.49(3)
C31B C34B 1.50(2)
C31B C33B 1.52(2)
C31B C33T 1.52(3)
C31B C32B 1.521(18)
C31B C34T 1.54(3)
C32B H32D 0.9600
C32B H32E 0.9600
C32B H32F 0.9600
C33B H33D 0.9600
C33B H33E 0.9600
C33B H33F 0.9600
C34B H34D 0.9600
C34B H34E 0.9600
C34B H34F 0.9600
C35B C40B 1.384(10)
C37B C38B 1.390(10)
C37B C41B 1.539(11)
C38B C39B 1.380(11)
C38B H38B 0.9300
C39B C40B 1.390(10)
C39B C45B 1.536(11)
C40B H40B 0.9300
C41B C43B 1.513(14)
C41B C42B 1.517(17)
C41B C44B 1.525(12)
C42B H42D 0.9600
C42B H42E 0.9600
C42B H42F 0.9600
C43B H43D 0.9600
C43B H43E 0.9600
C43B H43F 0.9600
C44B H44D 0.9600
C44B H44E 0.9600
C44B H44F 0.9600
C45B C46B 1.459(18)
C45B C48B 1.521(18)
C45B C47B 1.527(18)
C46B H46D 0.9600
C46B H46E 0.9600
C46B H46F 0.9600
C47B H47D 0.9600
C47B H47E 0.9600
C47B H47F 0.9600
C48B H48D 0.9600
C48B H48E 0.9600
C48B H48F 0.9600
C49B C50B 1.376(9)
C49B C54B 1.397(10)
C50B C51B 1.389(10)
C50B H50B 0.9300
C51B C52B 1.390(10)
C51B C55B 1.527(11)
C52B C53B 1.391(10)
C52B H52B 0.9300
C53B C54B 1.378(11)
C53B C59B 1.548(10)
C54B H54B 0.9300
C55B C56B 1.468(16)
C55B C58B 1.522(14)
C55B C57B 1.545(16)
C56B H56D 0.9600
C56B H56E 0.9600
C56B H56F 0.9600
C57B H57D 0.9600
C57B H57E 0.9600
C57B H57F 0.9600
C58B H58D 0.9600
C58B H58E 0.9600
C58B H58F 0.9600
C59B C61B 1.492(13)
C59B C62B 1.523(14)
C59B C60B 1.535(14)
C60B H60D 0.9600
C60B H60E 0.9600
C60B H60F 0.9600
C61B H61D 0.9600
C61B H61E 0.9600
C61B H61F 0.9600
C62B H62D 0.9600
C62B H62E 0.9600
C62B H62F 0.9600
C63B N5B 1.349(10)
C63B C64B 1.396(11)
C64B C65B 1.385(11)
C64B H64B 0.9300
C65B C66B 1.380(13)
C65B H65B 0.9300
C66B C67B 1.345(13)
C66B H66B 0.9300
C67B N5B 1.359(10)
C67B H67B 0.9300
C68B N6B 1.368(10)
C68B C69B 1.402(10)
C69B C70B 1.350(11)
C69B H69B 0.9300
C70B C71B 1.396(12)
C70B H70B 0.9300
C71B C72B 1.369(11)
C71B H71B 0.9300
C72B N6B 1.339(9)
C72B H72B 0.9300
C73B C74B 1.398(13)
C73B C80B 1.551(12)
C73B Ir2 2.092(8)
C73B H73B 0.9800
C74B O2 1.217(14)
C74B C75B 1.518(16)
C75B C76B 1.515(15)
C75B H75C 0.9700
C75B H75D 0.9700
C76B C77B 1.482(16)
C76B Ir2 2.349(9)
C76B H76B 0.9800
C77B C78B 1.431(12)
C77B Ir2 2.222(8)
C77B H77B 0.9800
C78B C79B 1.559(13)
C78B Ir2 2.124(8)
C78B H78B 0.9800
C79B C80B 1.519(13)
C79B H79C 0.9700
C79B H79D 0.9700
C80B H80C 0.9700
C80B H80D 0.9700
C1S N1S 1.13(2)
C1S C2S 1.39(2)
C2S H2S1 0.9600
C2S H2S2 0.9600
C2S H2S3 0.9600
C3S N2S 1.121(18)
C3S C4S 1.45(2)
C4S H4S1 0.9600
C4S H4S2 0.9600
C4S H4S3 0.9600
C5S N3S 1.143(9)
C5S C6S 1.39(3)
C6S H6S1 0.9600
C6S H6S2 0.9600
C6S H6S3 0.9600
C7S N4S 1.116(9)
C7S C8S 1.40(3)
C8S H8S1 0.9600
C8S H8S2 0.9600
C8S H8S3 0.9600
C9S N5S 0.88(9)
C9S C10S 1.75(5)
C10S H10A 0.9600
C10S H10B 0.9600
C10S H10C 0.9600
C32T H32G 0.9600
C32T H32H 0.9600
C32T H32I 0.9600
C33T H33G 0.9600
C33T H33H 0.9600
C33T H33I 0.9600
C34T H34G 0.9600
C34T H34H 0.9600
C34T H34I 0.9600
Ir1 N5A 2.134(7)
Ir1 N6A 2.145(6)
Ir2 N5B 2.146(7)
Ir2 N6B 2.151(6)
N1A Ni1 1.897(6)
N2A Ni1 1.896(6)
N3A Ni1 1.883(6)
N4A Ni1 1.898(6)
N1B Ni2 1.886(5)
N2B Ni2 1.888(5)
N3B Ni2 1.891(6)
N4B Ni2 1.898(5)

loop_
_platon_squeeze_void_nr
_platon_squeeze_void_average_x
_platon_squeeze_void_average_y
_platon_squeeze_void_average_z
_platon_squeeze_void_volume
_platon_squeeze_void_count_electrons
_platon_squeeze_void_content
1 0.000 0.000 0.000 367 138 ' '
2 -0.008 0.622 0.400 369 126 ' '
3 0.011 0.378 0.600 369 127 ' '
4 0.139 0.469 0.966 10 3 ' '
5 0.498 0.919 0.153 25 11 ' '
6 0.502 0.081 0.846 26 9 ' '
7 0.860 0.531 0.034 10 3 ' '
